data_7704802
loop_
_publ_author_name
'Coletta, Marco'
'Sanz, Sergio'
'Brechin, Euan K.'
'Dalgarno, Scott J.'

_publ_section_title
;
 With complements of the ligands: an unusual S-shaped
 [Mn<sub>7</sub>]<sub>2</sub> assembly from tethered calixarenes.
;
_journal_issue 28
_journal_name_full 'Dalton transactions (Cambridge, England : 2003)'
_journal_page_first 9882
_journal_page_last 9887
_journal_paper_doi 10.1039/d0dt01766c
_journal_volume 49
_journal_year 2020
_chemical_formula_moiety 'C155 H192 Mn7 N5 O22, 2(C3 H7 N O), 1[C12H28N4O4]'
_chemical_formula_sum 'C322 H412 Mn14 N14 O48'
_chemical_formula_weight 6015.79
_space_group_crystal_system monoclinic
_space_group_IT_number 15
_space_group_name_Hall '-C 2yc'
_space_group_name_H-M_alt 'C 1 2/c 1'
_atom_sites_solution_hydrogens geom
_atom_sites_solution_primary dual
_audit_creation_date 2020-05-15
_audit_creation_method
;
Olex2 1.3
(compiled 2020.01.31 svn.r88ba2a32 for OlexSys, GUI svn.r6032)
;
_audit_update_record
;
2020-05-15 deposited with the CCDC.	2020-06-30 downloaded from the CCDC.
;
_cell_angle_alpha 90
_cell_angle_beta 104.498(3)
_cell_angle_gamma 90
_cell_formula_units_Z 4
_cell_length_a 59.816(8)
_cell_length_b 18.706(2)
_cell_length_c 30.329(4)
_cell_measurement_reflns_used 2623
_cell_measurement_temperature 100(5)
_cell_measurement_theta_max 15.84
_cell_measurement_theta_min 2.23
_cell_volume 32855(7)
_computing_cell_refinement 'SAINT V8.38A (Bruker, 2018)'
_computing_data_reduction 'SAINT V8.38A (Bruker, 2018)'
_computing_molecular_graphics 'Olex2 1.3 (Dolomanov et al., 2009)'
_computing_publication_material 'Olex2 1.3 (Dolomanov et al., 2009)'
_computing_structure_refinement 'SHELXL (Sheldrick, 2015)'
_computing_structure_solution 'ShelXT (Sheldrick, 2015)'
_diffrn_ambient_temperature 100(2)
_diffrn_measured_fraction_theta_full 0.998
_diffrn_measured_fraction_theta_max 0.998
_diffrn_measurement_device_type 'Bruker APEX-II CCD'
_diffrn_measurement_method '\f and \w scans'
_diffrn_radiation_type MoK\a
_diffrn_radiation_wavelength 0.71073
_diffrn_reflns_av_R_equivalents 0.1609
_diffrn_reflns_av_unetI/netI 0.1430
_diffrn_reflns_Laue_measured_fraction_full 0.998
_diffrn_reflns_Laue_measured_fraction_max 0.998
_diffrn_reflns_limit_h_max 54
_diffrn_reflns_limit_h_min -54
_diffrn_reflns_limit_k_max 17
_diffrn_reflns_limit_k_min -17
_diffrn_reflns_limit_l_max 27
_diffrn_reflns_limit_l_min -27
_diffrn_reflns_number 59504
_diffrn_reflns_point_group_measured_fraction_full 0.998
_diffrn_reflns_point_group_measured_fraction_max 0.998
_diffrn_reflns_theta_full 19.026
_diffrn_reflns_theta_max 19.026
_diffrn_reflns_theta_min 0.703
_diffrn_source_current 35.0
_diffrn_source_power 1.75
_diffrn_source_voltage 50.0
_diffrn_standards_number 0
_exptl_absorpt_coefficient_mu 0.585
_exptl_absorpt_correction_T_max 0.7445
_exptl_absorpt_correction_T_min 0.6030
_exptl_absorpt_correction_type multi-scan
_exptl_absorpt_process_details
;
SADABS-2016/2 (Bruker,2016) was used for absorption correction.
wR2(int) was 0.0808 before and 0.0702 after correction.
The Ratio of minimum to maximum transmission is 0.8099.
The \l/2 correction factor is Not present.
;
_exptl_crystal_colour purple
_exptl_crystal_density_diffrn 1.216
_exptl_crystal_description block
_exptl_crystal_F_000 12704
_exptl_crystal_size_max 0.3
_exptl_crystal_size_mid 0.2
_exptl_crystal_size_min 0.1
_refine_diff_density_max 1.074
_refine_diff_density_min -0.909
_refine_diff_density_rms 0.228
_refine_ls_extinction_method none
_refine_ls_goodness_of_fit_ref 1.047
_refine_ls_hydrogen_treatment constr
_refine_ls_matrix_type full
_refine_ls_number_parameters 1296
_refine_ls_number_reflns 13262
_refine_ls_number_restraints 176
_refine_ls_restrained_S_all 1.056
_refine_ls_R_factor_all 0.1661
_refine_ls_R_factor_gt 0.0919
_refine_ls_shift/su_max 0.000
_refine_ls_shift/su_mean 0.000
_refine_ls_structure_factor_coef Fsqd
_refine_ls_weighting_details 'w=1/[\s^2^(Fo^2^)+(0.1980P)^2^] where P=(Fo^2^+2Fc^2^)/3'
_refine_ls_weighting_scheme calc
_refine_ls_wR_factor_gt 0.2566
_refine_ls_wR_factor_ref 0.3161
_reflns_Friedel_coverage 0.000
_reflns_number_gt 7298
_reflns_number_total 13262
_reflns_threshold_expression 'I > 2\s(I)'
_cod_data_source_file d0dt01766c2.cif
_cod_data_source_block Mn14BisCalix
_cod_depositor_comments 'Adding full bibliography for 7704802.cif.'
_cod_original_cell_volume 32856(7)
_cod_database_code 7704802
_shelx_shelxl_version_number 2014/7
_shelx_space_group_comment
;
The symmetry employed for this shelxl refinement is uniquely defined
by the following loop, which should always be used as a source of
symmetry information in preference to the above space-group names.
They are only intended as comments.
;
_olex2_refinement_description
;
1. Fixed Uiso
 At 1.2 times of:
  All C(H) groups, All C(H,H) groups
 At 1.5 times of:
  All C(H,H,H) groups
2. Restrained distances
 C79A-C77 = C80-C77 = C80A-C77 = C78-C77 = C78A-C77 = C79-C77
 1.54 with sigma of 0.02
 C81-C83A = C84-C81 = C84A-C81 = C82-C81 = C82A-C81 = C83-C81
 1.54 with sigma of 0.02
 C85-C86 = C87-C85 = C88-C85
 1.54 with sigma of 0.02
 C76-C73 = C74-C73 = C75-C73
 1.54 with sigma of 0.02
 O18-C145 = O18-C1A
 1.2 with sigma of 0.02
 N3-C145 = N3-C1A = N3-C146 = N3-C1C = N3-C147 = N3-C1B
 1.45 with sigma of 0.02
 N5-C151 = N5-C153 = N5-C152
 1.45 with sigma of 0.02
 N5-C153 = N5-C151 = N5-C152
 1.45 with sigma of 0.02
 O19-C148
 1.2 with sigma of 0.02
 N4-C149 = N4-C150 = N4-C148
 1.45 with sigma of 0.02
 C30-C29 = C31-C29 = C32-C29
 1.54 with sigma of 0.02
 C36-C33 = C35-C33 = C34-C33
 1.54 with sigma of 0.02
 C38-C37 = C38A-C37 = C39-C37 = C39A-C37 = C40A-C37 = C40-C37
 1.54 with sigma of 0.02
 C42-C41 = C44-C41 = C43-C41
 1.54 with sigma of 0.02
 O22-C155 = O21-C154
 1.45 with sigma of 0.02
 C118-C117 = C119-C117 = C120-C117
 1.54 with sigma of 0.02
 C124-C121 = C121-C122 = C121-C123
 1.54 with sigma of 0.02
 C128-C125 = C126-C125 = C127-C125
 1.54 with sigma of 0.02
 C140-C139 = C141-C140 = C142-C141 = C142-C143 = C143-C144
 1.54 with sigma of 0.02
 N2-C140 = N2-C144
 1.4 with sigma of 0.02
 O17-C139
 1.2 with sigma of 0.02
 O16-C133
 1.2 with sigma of 0.02
 N1-C138 = N1-C134
 1.4 with sigma of 0.02
 C133-C134 = C135-C134 = C135-C136 = C137-C136 = C137-C138
 1.54 with sigma of 0.02
 N01E-C05B = N01E-C04R = N01E-C050
 1.45 with sigma of 0.02
 O044-C050
 1.2 with sigma of 0.02
 O01O-C04Y
 1.2 with sigma of 0.02
 N01H-C055 = N01H-C04U = N01H-C04Y
 1.45 with sigma of 0.02
 C1G-C129 = C130-C129 = C129-C1H = C129-C131 = C129-C1I = C129-C132
 1.54 with sigma of 0.02
 C12C-C125 = C12B-C125 = C12A-C125
 1.54 with sigma of 0.02
 C79A-C80A
 2.54 with sigma of 0.04
 C80A-C78A
 2.54 with sigma of 0.04
 C78A-C79A
 2.54 with sigma of 0.04
 C80-C78
 2.54 with sigma of 0.04
 C78-C79
 2.54 with sigma of 0.04
 C79-C80
 2.54 with sigma of 0.04
 C83A-C84A
 2.54 with sigma of 0.04
 C84A-C82A
 2.54 with sigma of 0.04
 C82A-C83A
 2.54 with sigma of 0.04
 C84-C82
 2.54 with sigma of 0.04
 C82-C83
 2.54 with sigma of 0.04
 C83-C84
 2.54 with sigma of 0.04
 C87-C88
 2.54 with sigma of 0.04
 C88-C86
 2.54 with sigma of 0.04
 C86-C87
 2.54 with sigma of 0.04
 C76-C74
 2.54 with sigma of 0.04
 C74-C75
 2.54 with sigma of 0.04
 C75-C76
 2.54 with sigma of 0.04
 C145-C147
 2.54 with sigma of 0.04
 C147-C146
 2.54 with sigma of 0.04
 C146-C145
 2.54 with sigma of 0.04
 C1A-C1B
 2.54 with sigma of 0.04
 C1B-C1C
 2.54 with sigma of 0.04
 C1C-C1A
 2.54 with sigma of 0.04
 C152-C153
 2.54 with sigma of 0.04
 C153-C151
 2.54 with sigma of 0.04
 C151-C152
 2.54 with sigma of 0.04
 C149-C148
 2.54 with sigma of 0.04
 C148-C150
 2.54 with sigma of 0.04
 C150-C149
 2.54 with sigma of 0.04
 C31-C32
 2.54 with sigma of 0.04
 C32-C30
 2.54 with sigma of 0.04
 C30-C31
 2.54 with sigma of 0.04
 C34-C35
 2.54 with sigma of 0.04
 C35-C36
 2.54 with sigma of 0.04
 C36-C34
 2.54 with sigma of 0.04
 C39-C40
 2.54 with sigma of 0.04
 C40-C38
 2.54 with sigma of 0.04
 C38-C39
 2.54 with sigma of 0.04
 C38A-C39A
 2.54 with sigma of 0.04
 C39A-C40A
 2.54 with sigma of 0.04
 C40A-C38A
 2.54 with sigma of 0.04
 C44-C42
 2.54 with sigma of 0.04
 C42-C43
 2.54 with sigma of 0.04
 C43-C44
 2.54 with sigma of 0.04
 C120-C118
 2.54 with sigma of 0.04
 C118-C119
 2.54 with sigma of 0.04
 C119-C120
 2.54 with sigma of 0.04
 C123-C122
 2.54 with sigma of 0.04
 C122-C124
 2.54 with sigma of 0.04
 C124-C123
 2.54 with sigma of 0.04
 C05B-C04R
 2.54 with sigma of 0.04
 C04R-C050
 2.54 with sigma of 0.04
 C050-C05B
 2.54 with sigma of 0.04
 C055-C04U
 2.54 with sigma of 0.04
 C04U-C04Y
 2.54 with sigma of 0.04
 C04Y-C055
 2.54 with sigma of 0.04
 C130-C131
 2.54 with sigma of 0.04
 C131-C132
 2.54 with sigma of 0.04
 C132-C130
 2.54 with sigma of 0.04
 C1H-C1I
 2.54 with sigma of 0.04
 C1I-C1G
 2.54 with sigma of 0.04
 C1G-C1H
 2.54 with sigma of 0.04
 C126-C128
 2.54 with sigma of 0.04
 C12C-C12A
 2.54 with sigma of 0.04
 C128-C127
 2.54 with sigma of 0.04
 C12B-C12A
 2.54 with sigma of 0.04
 C127-C126
 2.54 with sigma of 0.04
 C12B-C12C
 2.54 with sigma of 0.04
 C3-C2 \\sim C1-C6 \\sim C5-C4
 with sigma of 0.02
 C9-C10 \\sim C11-C12 \\sim C13-C8
 with sigma of 0.02
 C16-C17 \\sim C18-C19 \\sim C20-C15
 with sigma of 0.02
 C22-C23 \\sim C24-C25 \\sim C26-C27
 with sigma of 0.02
3. Uiso/Uaniso restraints and constraints
Uanis(C80) = Uanis(C79A) = Uanis(C79) = Uanis(C78A) = Uanis(C78) = Uanis(C80A)
= Uanis(C77)
Uanis(C84A) = Uanis(C84) = Uanis(C83A) = Uanis(C83) = Uanis(C82A) = Uanis(C82)
= Uanis(C81)
Uanis(O18) = Uanis(C1A) = Uanis(C145) = Uanis(N3) = Uanis(C147) = Uanis(C1C) =
Uanis(C146) = Uanis(C1B)
Uanis(C152) = Uanis(N5) = Uanis(C151) = Uanis(O20) = Uanis(C153)
Uanis(O19) = Uanis(C148) = Uanis(N4) = Uanis(C150) = Uanis(C149)
Uanis(C39A) = Uanis(C39) = Uanis(C40) = Uanis(C40A) = Uanis(C37) = Uanis(C38A)
= Uanis(C38)
Uanis(N01E) = Uanis(C04R) = Uanis(C05B) = Uanis(C050) = Uanis(O044)
Uanis(O01O) = Uanis(C04Y) = Uanis(N01H) = Uanis(C055) = Uanis(C04U)
Uanis(C130) = Uanis(C1G) = Uanis(C132) = Uanis(C129) = Uanis(C1H) = Uanis(C131)
= Uanis(C1I)
Uanis(C46) = Uanis(C48) = Uanis(C47) = Uanis(C49) = Uanis(C50) = Uanis(C51)
Uanis(C58) = Uanis(C53) = Uanis(C54) = Uanis(C55) = Uanis(C56) = Uanis(C57)
Uanis(C65) = Uanis(C60) = Uanis(C61) = Uanis(C62) = Uanis(C63) = Uanis(C64)
Uanis(C45) = Uanis(C28)
Uanis(C1) = Uanis(C6) = Uanis(C5) = Uanis(C2) = Uanis(C4) = Uanis(C3)
Uanis(C10) = Uanis(C13) = Uanis(C8) = Uanis(C9) = Uanis(C12) = Uanis(C11) =
Uanis(O2)
Uanis(N2) = Uanis(C144) = Uanis(C140) = Uanis(C143) = Uanis(C142) = Uanis(C141)
Uanis(C114) = Uanis(C113) = Uanis(C110) = Uanis(C112) = Uanis(C111) =
Uanis(C116) = Uanis(C115) = Uanis(C109)
Uanis(O22) = Uanis(C155)
Uanis(C89) = Uanis(C92) = Uanis(C93) = Uanis(C91) = Uanis(C90) = Uanis(C94)
Uanis(C125) = Uanis(C127) = Uanis(C128) = Uanis(C126) = Uanis(C12A) =
Uanis(C12B) = Uanis(C12C)
Uanis(C108) = Uanis(C107) = Uanis(C105) = Uanis(C106) = Uanis(C103) =
Uanis(C104)
Uanis(C15) = Uanis(C16) = Uanis(C17) = Uanis(C18) = Uanis(C19) = Uanis(C20)
Uanis(C22) = Uanis(C23) = Uanis(C24) = Uanis(C25) = Uanis(C27) = Uanis(C26)
4. Others
 Fixed Sof: C38(0.9) H38A(0.9) H38B(0.9) H38C(0.9) C39(0.9) H39A(0.9)
 H39B(0.9) H39C(0.9) C40(0.9) H40A(0.9) H40B(0.9) H40C(0.9) C78(0.8) H78A(0.8)
 H78B(0.8) H78C(0.8) C79(0.8) H79A(0.8) H79B(0.8) H79C(0.8) C80(0.8) H80A(0.8)
 H80B(0.8) H80C(0.8) C82(0.85) H82A(0.85) H82B(0.85) H82C(0.85) C83(0.85)
 H83A(0.85) H83B(0.85) H83C(0.85) C84(0.85) H84A(0.85) H84B(0.85) H84C(0.85)
 C126(0.75) H12M(0.75) H12N(0.75) H12O(0.75) C127(0.75) H12P(0.75) H12Q(0.75)
 H12R(0.75) C128(0.75) H12S(0.75) H12T(0.75) H12U(0.75) C130(0.7) H13E(0.7)
 H13F(0.7) H13G(0.7) C131(0.7) H13H(0.7) H13I(0.7) H13J(0.7) C132(0.7)
 H13K(0.7) H13L(0.7) H13M(0.7) C145(0.75) H145(0.75) C146(0.75) H14F(0.75)
 H14G(0.75) H14H(0.75) C147(0.75) H14I(0.75) H14J(0.75) H14K(0.75) C1A(0.25)
 H1A(0.25) C1B(0.25) H1BA(0.25) H1BB(0.25) H1BC(0.25) C1C(0.25) H1CA(0.25)
 H1CB(0.25) H1CC(0.25) C1G(0.3) H1GA(0.3) H1GB(0.3) H1GC(0.3) C1H(0.3)
 H1HA(0.3) H1HB(0.3) H1HC(0.3) C1I(0.3) H1IA(0.3) H1IB(0.3) H1IC(0.3)
 C12A(0.25) H12V(0.25) H12W(0.25) H12X(0.25) C12B(0.25) H12Y(0.25) H(0.25)
 HA(0.25) C12C(0.25) H12Z(0.25) HB(0.25) HC(0.25) C38A(0.1) H38D(0.1) H38E(0.1)
 H38F(0.1) C39A(0.1) H39D(0.1) H39E(0.1) H39F(0.1) C40A(0.1) H40D(0.1)
 H40E(0.1) H40F(0.1) C78A(0.2) H78D(0.2) H78E(0.2) H78F(0.2) C79A(0.2)
 H79D(0.2) H79E(0.2) H79F(0.2) C80A(0.2) H80D(0.2) H80E(0.2) H80F(0.2)
 C82A(0.15) H82D(0.15) H82E(0.15) H82F(0.15) C83A(0.15) H83D(0.15) H83E(0.15)
 H83F(0.15) C84A(0.15) H84D(0.15) H84E(0.15) H84F(0.15)
5.a Ternary CH refined with riding coordinates:
 C28(H28), C45(H45), C116(H116)
5.b Secondary CH2 refined with riding coordinates:
 C7(H7A,H7B), C14(H14A,H14B), C21(H21A,H21B), C52(H52A,H52B), C59(H59A,H59B),
 C66(H66A,H66B), C95(H95A,H95B), C102(H10A,H10B), C109(H10C,H10D), C133(H13A,
 H13B), C139(H13C,H13D)
5.c Me refined with riding coordinates:
 C04U(H04A,H04B,H04C), C34(H34A,H34B,H34C), C35(H35A,H35B,H35C), C36(H36A,H36B,
 H36C), C055(H05A,H05B,H05C), C149(H14C,H14D,H14E), C150(H15A,H15B,H15C),
 C152(H15D,H15E,H15F), C153(H15G,H15H,H15I), C38(H38A,H38B,H38C), C39(H39A,H39B,
 H39C), C40(H40A,H40B,H40C), C78(H78A,H78B,H78C), C79(H79A,H79B,H79C), C80(H80A,
 H80B,H80C), C82(H82A,H82B,H82C), C83(H83A,H83B,H83C), C84(H84A,H84B,H84C),
 C126(H12M,H12N,H12O), C127(H12P,H12Q,H12R), C128(H12S,H12T,H12U), C130(H13E,
 H13F,H13G), C131(H13H,H13I,H13J), C132(H13K,H13L,H13M), C146(H14F,H14G,H14H),
 C147(H14I,H14J,H14K), C1B(H1BA,H1BB,H1BC), C1C(H1CA,H1CB,H1CC), C1G(H1GA,H1GB,
 H1GC), C1H(H1HA,H1HB,H1HC), C1I(H1IA,H1IB,H1IC), C12A(H12V,H12W,H12X),
 C12B(H12Y,H,HA), C12C(H12Z,HB,HC), C38A(H38D,H38E,H38F), C39A(H39D,H39E,H39F),
 C40A(H40D,H40E,H40F), C78A(H78D,H78E,H78F), C79A(H79D,H79E,H79F), C80A(H80D,
 H80E,H80F), C82A(H82D,H82E,H82F), C83A(H83D,H83E,H83F), C84A(H84D,H84E,H84F),
 C04R(H04D,H04E,H04F), C05B(H05D,H05E,H05F)
5.d Aromatic/amide H refined with riding coordinates:
 C2(H2), C4(H4), C04Y(H04Y), C9(H9), C11(H11), C16(H16), C18(H18), C23(H23),
 C25(H25), C47(H47), C49(H49), C54(H54), C56(H56), C61(H61), C63(H63), C68(H68),
  C70(H70), C90(H90), C92(H92), C97(H97), C99(H99), C104(H104), C106(H106),
 C111(H111), C113(H113), C135(H135), C136(H136), C137(H137), C138(H138),
 C141(H141), C142(H142), C143(H143), C144(H144), C148(H148), C151(H151),
 C145(H145), C1A(H1A), C050(H050)
5.e Idealised Me refined as rotating group:
 C30(H30A,H30B,H30C), C31(H31A,H31B,H31C), C32(H32A,H32B,H32C), C42(H42A,H42B,
 H42C), C43(H43A,H43B,H43C), C44(H44A,H44B,H44C), C74(H74A,H74B,H74C), C75(H75A,
 H75B,H75C), C76(H76A,H76B,H76C), C86(H86A,H86B,H86C), C87(H87A,H87B,H87C),
 C88(H88A,H88B,H88C), C118(H11A,H11B,H11C), C119(H11D,H11E,H11F), C120(H12A,
 H12B,H12C), C122(H12D,H12E,H12F), C123(H12G,H12H,H12I), C124(H12J,H12K,H12L),
 C154(H15J,H15K,H15L), C155(H15M,H15N,H15O)
;
_smtbx_masks_void_probe_radius 1.2
_smtbx_masks_void_truncation_radius 1.2
_olex2_submission_special_instructions 'No special instructions were received'

loop_
_space_group_symop_operation_xyz
'x, y, z'
'-x, y, -z+1/2'
'x+1/2, y+1/2, z'
'-x+1/2, y+1/2, -z+1/2'
'-x, -y, -z'
'x, -y, z-1/2'
'-x+1/2, -y+1/2, -z'
'x+1/2, -y+1/2, z-1/2'

loop_
_atom_site_label
_atom_site_type_symbol
_atom_site_fract_x
_atom_site_fract_y
_atom_site_fract_z
_atom_site_U_iso_or_equiv
_atom_site_adp_type
_atom_site_occupancy
_atom_site_site_symmetry_order
_atom_site_calc_flag
_atom_site_refinement_flags_posn
_atom_site_refinement_flags_adp
_atom_site_refinement_flags_occupancy
_atom_site_disorder_assembly
_atom_site_disorder_group
Mn1 Mn 0.32017(4) 0.35805(12) 0.39513(8) 0.0370(7) Uani 1 1 d . . . . .
Mn2 Mn 0.40096(4) 0.37720(11) 0.34673(8) 0.0328(7) Uani 1 1 d . . . . .
Mn3 Mn 0.44013(4) 0.14698(11) 0.45654(8) 0.0339(7) Uani 1 1 d . . . . .
Mn4 Mn 0.37713(4) 0.39987(12) 0.43605(8) 0.0389(7) Uani 1 1 d . . . . .
Mn5 Mn 0.35247(4) 0.27016(12) 0.33721(8) 0.0395(7) Uani 1 1 d . . . . .
Mn6 Mn 0.42640(4) 0.30716(12) 0.44012(8) 0.0368(7) Uani 1 1 d . . . . .
Mn7 Mn 0.40895(4) 0.21441(12) 0.37002(8) 0.0368(7) Uani 1 1 d . . . . .
O1 O 0.33503(15) 0.4499(5) 0.4009(3) 0.036(3) Uani 1 1 d . . . . .
O01O O 0.2283(2) 0.6037(8) 0.3948(5) 0.099(3) Uani 1 1 d D . . . .
O2 O 0.31975(16) 0.3609(5) 0.4572(3) 0.0468(17) Uani 1 1 d . . . . .
O3 O 0.30380(16) 0.2690(5) 0.3892(3) 0.047(3) Uani 1 1 d . . . . .
O4 O 0.31923(16) 0.3551(5) 0.3316(3) 0.042(3) Uani 1 1 d . . . . .
O5 O 0.37034(14) 0.3509(5) 0.3112(3) 0.032(3) Uani 1 1 d . . . . .
O6 O 0.41375(15) 0.2993(5) 0.3196(3) 0.035(3) Uani 1 1 d . . . . .
O7 O 0.43056(14) 0.3940(5) 0.3892(3) 0.031(3) Uani 1 1 d . . . . .
O8 O 0.38692(14) 0.4462(5) 0.3796(3) 0.031(3) Uani 1 1 d . . . . .
O9 O 0.45010(14) 0.0676(5) 0.4277(3) 0.030(2) Uani 1 1 d . . . . .
O10 O 0.40864(15) 0.1313(5) 0.4196(3) 0.029(2) Uani 1 1 d . . . . .
O11 O 0.42716(15) 0.2209(4) 0.4895(3) 0.035(3) Uani 1 1 d . . . . .
O12 O 0.46990(14) 0.1602(5) 0.4977(3) 0.031(2) Uani 1 1 d . . . . .
O13 O 0.35318(14) 0.3159(5) 0.4032(3) 0.040(3) Uani 1 1 d . . . . .
O14 O 0.39833(14) 0.2942(5) 0.3964(3) 0.031(3) Uani 1 1 d . . . . .
O15 O 0.43824(14) 0.2324(5) 0.4102(3) 0.034(3) Uani 1 1 d . . . . .
O16 O 0.41164(16) 0.3747(5) 0.4730(3) 0.037(3) Uani 1 1 d D . . . .
O17 O 0.37848(15) 0.1918(5) 0.3352(3) 0.037(3) Uani 1 1 d D . . . .
O18 O 0.40707(17) 0.4586(6) 0.2971(4) 0.051(2) Uani 1 1 d D . . . .
O19 O 0.38107(17) 0.5035(6) 0.4710(3) 0.0523(19) Uani 1 1 d D . . . .
O20 O 0.33382(19) 0.2373(6) 0.2690(4) 0.067(2) Uani 1 1 d . . . . .
O21 O 0.36410(16) 0.3626(5) 0.4939(3) 0.040(3) Uani 1 1 d D . . . .
O22 O 0.33283(17) 0.1877(5) 0.3648(4) 0.051(3) Uani 1 1 d D . . . .
N1 N 0.4554(2) 0.3526(7) 0.4803(5) 0.046(4) Uani 1 1 d D . . . .
N01H N 0.2422(3) 0.5073(9) 0.3637(5) 0.099(3) Uani 1 1 d D . . . .
N2 N 0.4178(2) 0.1493(8) 0.3244(5) 0.072(2) Uani 1 1 d D . . . .
N3 N 0.4124(2) 0.5322(6) 0.2395(4) 0.051(2) Uani 1 1 d D . . . .
N4 N 0.3730(2) 0.6192(6) 0.4831(4) 0.0523(19) Uani 1 1 d D . . . .
N5 N 0.3119(2) 0.2452(6) 0.1962(4) 0.067(2) Uani 1 1 d D . . . .
C1 C 0.3166(2) 0.5421(8) 0.3492(5) 0.0386(18) Uani 1 1 d D . . . .
C2 C 0.3051(2) 0.6070(8) 0.3437(5) 0.0386(18) Uani 1 1 d D . . . .
H2 H 0.3015 0.6285 0.3152 0.046 Uiso 1 1 calc R U . . .
C3 C 0.2985(2) 0.6414(8) 0.3795(5) 0.0386(18) Uani 1 1 d D . . . .
C4 C 0.3044(2) 0.6103(7) 0.4218(5) 0.0386(18) Uani 1 1 d D . . . .
H4 H 0.3006 0.6331 0.4462 0.046 Uiso 1 1 calc R U . . .
C04U C 0.2601(3) 0.4537(10) 0.3684(7) 0.099(3) Uani 1 1 d D . . . .
H04A H 0.2570 0.4241 0.3417 0.148 Uiso 1 1 calc R U . . .
H04B H 0.2748 0.4769 0.3719 0.148 Uiso 1 1 calc R U . . .
H04C H 0.2605 0.4247 0.3947 0.148 Uiso 1 1 calc R U . . .
C04Y C 0.2423(4) 0.5576(10) 0.3975(7) 0.099(3) Uani 1 1 d D . . . .
H04Y H 0.2541 0.5551 0.4240 0.118 Uiso 1 1 calc R U . . .
C5 C 0.3161(2) 0.5440(7) 0.4287(5) 0.0386(18) Uani 1 1 d D . . . .
C6 C 0.3223(2) 0.5123(8) 0.3931(5) 0.0386(18) Uani 1 1 d D . . . .
C7 C 0.3217(2) 0.5146(8) 0.4763(5) 0.039(4) Uani 1 1 d . . . . .
H7A H 0.3233 0.5539 0.4978 0.047 Uiso 1 1 calc R U . . .
H7B H 0.3363 0.4895 0.4823 0.047 Uiso 1 1 calc R U . . .
C8 C 0.3024(2) 0.4621(8) 0.4838(5) 0.0468(17) Uani 1 1 d D . . . .
C9 C 0.2843(2) 0.4908(8) 0.5001(5) 0.0468(17) Uani 1 1 d D . . . .
H9 H 0.2845 0.5386 0.5086 0.056 Uiso 1 1 calc R U . . .
C10 C 0.2657(2) 0.4461(8) 0.5032(5) 0.0468(17) Uani 1 1 d D . . . .
C11 C 0.2659(2) 0.3761(9) 0.4917(5) 0.0468(17) Uani 1 1 d D . . . .
H11 H 0.2536 0.3475 0.4942 0.056 Uiso 1 1 calc R U . . .
C12 C 0.2838(2) 0.3448(9) 0.4761(5) 0.0468(17) Uani 1 1 d D . . . .
C13 C 0.3021(3) 0.3892(8) 0.4724(5) 0.0468(17) Uani 1 1 d D . . . .
C14 C 0.2820(3) 0.2691(8) 0.4632(5) 0.046(5) Uani 1 1 d . . . . .
H14A H 0.2739 0.2435 0.4825 0.055 Uiso 1 1 calc R U . . .
H14B H 0.2973 0.2489 0.4680 0.055 Uiso 1 1 calc R U . . .
C15 C 0.2688(3) 0.2598(8) 0.4128(6) 0.0452(19) Uani 1 1 d D . . . .
C16 C 0.2448(2) 0.2551(8) 0.4019(5) 0.0452(19) Uani 1 1 d D . . . .
H16 H 0.2371 0.2527 0.4250 0.054 Uiso 1 1 calc R U . . .
C17 C 0.2325(2) 0.2541(8) 0.3567(5) 0.0452(19) Uani 1 1 d D . . . .
C18 C 0.2442(2) 0.2551(8) 0.3229(6) 0.0452(19) Uani 1 1 d D . . . .
H18 H 0.2358 0.2526 0.2927 0.054 Uiso 1 1 calc R U . . .
C19 C 0.2682(2) 0.2597(8) 0.3323(6) 0.0452(19) Uani 1 1 d D . . . .
C20 C 0.2801(3) 0.2637(8) 0.3780(5) 0.0452(19) Uani 1 1 d D . . . .
C21 C 0.2795(2) 0.2663(8) 0.2956(5) 0.042(4) Uani 1 1 d . . . . .
H21A H 0.2711 0.2382 0.2699 0.051 Uiso 1 1 calc R U . . .
H21B H 0.2949 0.2464 0.3055 0.051 Uiso 1 1 calc R U . . .
C22 C 0.2812(2) 0.3417(8) 0.2802(5) 0.0413(19) Uani 1 1 d D . . . .
C23 C 0.2636(2) 0.3732(8) 0.2468(5) 0.0413(19) Uani 1 1 d D . . . .
H23 H 0.2513 0.3445 0.2324 0.050 Uiso 1 1 calc R U . . .
C24 C 0.2633(2) 0.4424(8) 0.2339(5) 0.0413(19) Uani 1 1 d D . . . .
C25 C 0.2828(2) 0.4840(8) 0.2538(5) 0.0413(19) Uani 1 1 d D . . . .
H25 H 0.2831 0.5314 0.2447 0.050 Uiso 1 1 calc R U . . .
C26 C 0.3020(3) 0.4573(8) 0.2868(5) 0.0413(19) Uani 1 1 d D . . . .
C27 C 0.3011(3) 0.3853(8) 0.2992(5) 0.0413(19) Uani 1 1 d D . . . .
C28 C 0.3215(2) 0.5089(8) 0.3077(5) 0.033(3) Uani 1 1 d . . . . .
H28 H 0.3197 0.5482 0.2857 0.039 Uiso 1 1 calc R U . . .
C29 C 0.2858(3) 0.7170(9) 0.3697(5) 0.064(6) Uani 1 1 d D . . . .
C30 C 0.2801(4) 0.7456(11) 0.4132(6) 0.103(8) Uani 1 1 d D . . . .
H30A H 0.2675 0.7189 0.4191 0.154 Uiso 1 1 calc R U . . .
H30B H 0.2759 0.7952 0.4091 0.154 Uiso 1 1 calc R U . . .
H30C H 0.2934 0.7407 0.4384 0.154 Uiso 1 1 calc R U . . .
C31 C 0.2636(3) 0.7065(9) 0.3309(6) 0.085(7) Uani 1 1 d D . . . .
H31A H 0.2678 0.6894 0.3041 0.128 Uiso 1 1 calc R U . . .
H31B H 0.2557 0.7514 0.3243 0.128 Uiso 1 1 calc R U . . .
H31C H 0.2538 0.6724 0.3402 0.128 Uiso 1 1 calc R U . . .
C32 C 0.3023(3) 0.7711(9) 0.3542(7) 0.082(7) Uani 1 1 d D . . . .
H32A H 0.3170 0.7715 0.3762 0.124 Uiso 1 1 calc R U . . .
H32B H 0.2957 0.8181 0.3517 0.124 Uiso 1 1 calc R U . . .
H32C H 0.3045 0.7566 0.3251 0.124 Uiso 1 1 calc R U . . .
C33 C 0.2447(3) 0.4756(9) 0.5203(6) 0.073(6) Uani 1 1 d D . . . .
C34 C 0.2433(3) 0.4352(9) 0.5629(6) 0.068(6) Uani 1 1 d D . . . .
H34A H 0.2421 0.3849 0.5564 0.102 Uiso 1 1 calc R U . . .
H34B H 0.2570 0.4442 0.5866 0.102 Uiso 1 1 calc R U . . .
H34C H 0.2300 0.4509 0.5725 0.102 Uiso 1 1 calc R U . . .
C35 C 0.2215(3) 0.4628(11) 0.4832(6) 0.097(7) Uani 1 1 d D . . . .
H35A H 0.2219 0.4879 0.4558 0.145 Uiso 1 1 calc R U . . .
H35B H 0.2196 0.4126 0.4769 0.145 Uiso 1 1 calc R U . . .
H35C H 0.2088 0.4800 0.4943 0.145 Uiso 1 1 calc R U . . .
C36 C 0.2467(3) 0.5564(8) 0.5304(6) 0.069(6) Uani 1 1 d D . . . .
H36A H 0.2476 0.5819 0.5034 0.104 Uiso 1 1 calc R U . . .
H36B H 0.2334 0.5722 0.5401 0.104 Uiso 1 1 calc R U . . .
H36C H 0.2604 0.5655 0.5542 0.104 Uiso 1 1 calc R U . . .
C37 C 0.2049(3) 0.2457(9) 0.3425(6) 0.082(4) Uani 1 1 d D . . . .
C41 C 0.2430(2) 0.4740(9) 0.1962(6) 0.059(5) Uani 1 1 d D . . . .
C42 C 0.2450(3) 0.5549(8) 0.1901(6) 0.068(6) Uani 1 1 d D . . . .
H42A H 0.2462 0.5784 0.2187 0.102 Uiso 1 1 calc R U . . .
H42B H 0.2315 0.5720 0.1682 0.102 Uiso 1 1 calc R U . . .
H42C H 0.2585 0.5651 0.1795 0.102 Uiso 1 1 calc R U . . .
C43 C 0.2196(2) 0.4569(11) 0.2084(7) 0.108(9) Uani 1 1 d D . . . .
H43A H 0.2172 0.4061 0.2080 0.162 Uiso 1 1 calc R U . . .
H43B H 0.2071 0.4791 0.1866 0.162 Uiso 1 1 calc R U . . .
H43C H 0.2201 0.4750 0.2383 0.162 Uiso 1 1 calc R U . . .
C44 C 0.2435(3) 0.4363(9) 0.1513(6) 0.080(7) Uani 1 1 d D . . . .
H44A H 0.2573 0.4499 0.1425 0.120 Uiso 1 1 calc R U . . .
H44B H 0.2302 0.4500 0.1278 0.120 Uiso 1 1 calc R U . . .
H44C H 0.2435 0.3854 0.1555 0.120 Uiso 1 1 calc R U . . .
C45 C 0.3463(2) 0.4811(8) 0.3121(5) 0.033(3) Uani 1 1 d . . . . .
H45 H 0.3488 0.4415 0.3339 0.039 Uiso 1 1 calc R U . . .
C46 C 0.3502(2) 0.4517(8) 0.2681(5) 0.0359(18) Uani 1 1 d . . . . .
C47 C 0.3427(2) 0.4835(8) 0.2265(5) 0.0359(18) Uani 1 1 d . . . . .
H47 H 0.3343 0.5257 0.2251 0.043 Uiso 1 1 calc R U . . .
C48 C 0.3466(2) 0.4584(8) 0.1870(5) 0.0359(18) Uani 1 1 d . . . . .
C49 C 0.3599(2) 0.3943(8) 0.1901(5) 0.0359(18) Uani 1 1 d . . . . .
H49 H 0.3634 0.3766 0.1640 0.043 Uiso 1 1 calc R U . . .
C50 C 0.3676(2) 0.3576(8) 0.2306(5) 0.0359(18) Uani 1 1 d . . . . .
C51 C 0.3626(2) 0.3858(8) 0.2692(5) 0.0359(18) Uani 1 1 d . . . . .
C52 C 0.3813(2) 0.2864(8) 0.2326(5) 0.041(4) Uani 1 1 d . . . . .
H52A H 0.3752 0.2594 0.2048 0.049 Uiso 1 1 calc R U . . .
H52B H 0.3792 0.2578 0.2580 0.049 Uiso 1 1 calc R U . . .
C53 C 0.4074(3) 0.3011(8) 0.2382(6) 0.046(2) Uani 1 1 d . . . . .
C54 C 0.4169(3) 0.3046(8) 0.2015(6) 0.046(2) Uani 1 1 d . . . . .
H54 H 0.4075 0.2970 0.1725 0.056 Uiso 1 1 calc R U . . .
C055 C 0.2277(3) 0.5216(11) 0.3177(6) 0.099(3) Uani 1 1 d D . . . .
H05A H 0.2292 0.4828 0.2978 0.148 Uiso 1 1 calc R U . . .
H05B H 0.2119 0.5259 0.3188 0.148 Uiso 1 1 calc R U . . .
H05C H 0.2326 0.5652 0.3064 0.148 Uiso 1 1 calc R U . . .
C55 C 0.4408(3) 0.3196(8) 0.2069(5) 0.046(2) Uani 1 1 d . . . . .
C56 C 0.4542(3) 0.3302(8) 0.2507(5) 0.046(2) Uani 1 1 d . . . . .
H56 H 0.4698 0.3401 0.2544 0.056 Uiso 1 1 calc R U . . .
C57 C 0.4460(3) 0.3269(8) 0.2892(6) 0.046(2) Uani 1 1 d . . . . .
C58 C 0.4214(3) 0.3094(8) 0.2815(6) 0.046(2) Uani 1 1 d . . . . .
C59 C 0.4613(2) 0.3423(8) 0.3365(5) 0.046(5) Uani 1 1 d . . . . .
H59A H 0.4771 0.3301 0.3372 0.055 Uiso 1 1 calc R U . . .
H59B H 0.4564 0.3121 0.3585 0.055 Uiso 1 1 calc R U . . .
C60 C 0.4602(2) 0.4211(9) 0.3506(6) 0.048(2) Uani 1 1 d . . . . .
C61 C 0.4731(2) 0.4729(8) 0.3368(5) 0.048(2) Uani 1 1 d . . . . .
H61 H 0.4832 0.4585 0.3196 0.057 Uiso 1 1 calc R U . . .
C62 C 0.4723(2) 0.5447(8) 0.3464(6) 0.048(2) Uani 1 1 d . . . . .
C63 C 0.4569(2) 0.5650(8) 0.3729(5) 0.048(2) Uani 1 1 d . . . . .
H63 H 0.4559 0.6129 0.3805 0.057 Uiso 1 1 calc R U . . .
C64 C 0.4431(2) 0.5139(8) 0.3880(6) 0.048(2) Uani 1 1 d . . . . .
C65 C 0.4450(3) 0.4421(9) 0.3776(6) 0.048(2) Uani 1 1 d . . . . .
C66 C 0.4254(2) 0.5381(8) 0.4135(5) 0.033(4) Uani 1 1 d . . . . .
H66A H 0.4320 0.5768 0.4339 0.039 Uiso 1 1 calc R U . . .
H66B H 0.4223 0.4988 0.4319 0.039 Uiso 1 1 calc R U . . .
C67 C 0.4024(3) 0.5636(9) 0.3819(5) 0.033(4) Uani 1 1 d . . . . .
C68 C 0.3993(3) 0.6341(9) 0.3669(6) 0.048(5) Uani 1 1 d . . . . .
H68 H 0.4111 0.6671 0.3776 0.058 Uiso 1 1 calc R U . . .
C69 C 0.3791(3) 0.6566(9) 0.3361(6) 0.043(5) Uani 1 1 d . . . . .
C70 C 0.3623(3) 0.6083(9) 0.3196(5) 0.037(4) Uani 1 1 d . . . . .
H70 H 0.3488 0.6232 0.2991 0.044 Uiso 1 1 calc R U . . .
C71 C 0.3646(3) 0.5386(9) 0.3320(5) 0.034(4) Uani 1 1 d . . . . .
C72 C 0.3842(3) 0.5156(8) 0.3644(5) 0.029(4) Uani 1 1 d . . . . .
C73 C 0.3379(2) 0.4954(8) 0.1420(5) 0.042(4) Uani 1 1 d D . . . .
C74 C 0.3453(3) 0.4607(10) 0.1022(5) 0.084(7) Uani 1 1 d D . . . .
H74A H 0.3397 0.4887 0.0752 0.126 Uiso 1 1 calc R U . . .
H74B H 0.3390 0.4133 0.0973 0.126 Uiso 1 1 calc R U . . .
H74C H 0.3618 0.4583 0.1092 0.126 Uiso 1 1 calc R U . . .
C75 C 0.3459(3) 0.5731(8) 0.1471(6) 0.069(6) Uani 1 1 d D . . . .
H75A H 0.3411 0.5947 0.1720 0.104 Uiso 1 1 calc R U . . .
H75B H 0.3392 0.5986 0.1195 0.104 Uiso 1 1 calc R U . . .
H75C H 0.3624 0.5748 0.1532 0.104 Uiso 1 1 calc R U . . .
C76 C 0.3113(3) 0.4952(10) 0.1304(5) 0.073(6) Uani 1 1 d D . . . .
H76A H 0.3062 0.5161 0.1551 0.110 Uiso 1 1 calc R U . . .
H76B H 0.3058 0.4469 0.1257 0.110 Uiso 1 1 calc R U . . .
H76C H 0.3054 0.5225 0.1032 0.110 Uiso 1 1 calc R U . . .
C77 C 0.4519(3) 0.3237(12) 0.1670(7) 0.117(6) Uani 1 1 d D . . . .
C81 C 0.4860(3) 0.6026(10) 0.3284(6) 0.091(4) Uani 1 1 d D . . . .
C85 C 0.3765(3) 0.7369(8) 0.3201(6) 0.057(5) Uani 1 1 d D . . . .
C86 C 0.3585(3) 0.7461(9) 0.2757(5) 0.067(5) Uani 1 1 d D . . . .
H86A H 0.3613 0.7128 0.2537 0.100 Uiso 1 1 calc R U . . .
H86B H 0.3592 0.7940 0.2647 0.100 Uiso 1 1 calc R U . . .
H86C H 0.3434 0.7375 0.2805 0.100 Uiso 1 1 calc R U . . .
C87 C 0.4000(3) 0.7704(9) 0.3147(6) 0.076(6) Uani 1 1 d D . . . .
H87A H 0.4100 0.7794 0.3443 0.114 Uiso 1 1 calc R U . . .
H87B H 0.3969 0.8145 0.2981 0.114 Uiso 1 1 calc R U . . .
H87C H 0.4074 0.7377 0.2985 0.114 Uiso 1 1 calc R U . . .
C88 C 0.3693(3) 0.7795(9) 0.3568(6) 0.078(6) Uani 1 1 d D . . . .
H88A H 0.3543 0.7638 0.3590 0.117 Uiso 1 1 calc R U . . .
H88B H 0.3686 0.8294 0.3490 0.117 Uiso 1 1 calc R U . . .
H88C H 0.3803 0.7724 0.3855 0.117 Uiso 1 1 calc R U . . .
C89 C 0.4680(2) -0.0289(8) 0.4737(5) 0.0365(18) Uani 1 1 d . . . . .
C90 C 0.4676(2) -0.0995(7) 0.4860(5) 0.0365(18) Uani 1 1 d . . . . .
H90 H 0.4803 -0.1177 0.5073 0.044 Uiso 1 1 calc R U . . .
C91 C 0.4489(2) -0.1462(8) 0.4682(5) 0.0365(18) Uani 1 1 d . . . . .
C92 C 0.4301(2) -0.1132(8) 0.4377(5) 0.0365(18) Uani 1 1 d . . . . .
H92 H 0.4169 -0.1406 0.4265 0.044 Uiso 1 1 calc R U . . .
C93 C 0.4298(2) -0.0440(8) 0.4233(5) 0.0365(18) Uani 1 1 d . . . . .
C94 C 0.4492(2) 0.0004(8) 0.4415(5) 0.0365(18) Uani 1 1 d . . . . .
C95 C 0.4088(2) -0.0145(8) 0.3908(5) 0.039(4) Uani 1 1 d . . . . .
H95A H 0.4012 -0.0522 0.3705 0.047 Uiso 1 1 calc R U . . .
H95B H 0.4133 0.0225 0.3724 0.047 Uiso 1 1 calc R U . . .
C96 C 0.3916(2) 0.0171(10) 0.4164(5) 0.038(4) Uani 1 1 d . . . . .
C97 C 0.3751(3) -0.0298(9) 0.4281(6) 0.047(5) Uani 1 1 d . . . . .
H97 H 0.3745 -0.0771 0.4184 0.057 Uiso 1 1 calc R U . . .
C98 C 0.3601(3) -0.0081(10) 0.4528(6) 0.051(5) Uani 1 1 d . . . . .
C99 C 0.3623(3) 0.0635(10) 0.4652(6) 0.048(5) Uani 1 1 d . . . . .
H99 H 0.3522 0.0808 0.4818 0.058 Uiso 1 1 calc R U . . .
C100 C 0.3779(3) 0.1119(8) 0.4552(6) 0.035(4) Uani 1 1 d . . . . .
C101 C 0.3927(3) 0.0881(9) 0.4305(5) 0.034(4) Uani 1 1 d . . . . .
C102 C 0.3787(2) 0.1873(8) 0.4720(5) 0.042(4) Uani 1 1 d . . . . .
H10A H 0.3632 0.2026 0.4717 0.050 Uiso 1 1 calc R U . . .
H10B H 0.3844 0.2181 0.4515 0.050 Uiso 1 1 calc R U . . .
C103 C 0.3938(3) 0.1960(8) 0.5193(6) 0.051(2) Uani 1 1 d . . . . .
C104 C 0.3860(3) 0.1895(8) 0.5592(6) 0.051(2) Uani 1 1 d . . . . .
H104 H 0.3704 0.1799 0.5556 0.062 Uiso 1 1 calc R U . . .
C105 C 0.3994(3) 0.1960(8) 0.6032(6) 0.051(2) Uani 1 1 d . . . . .
C106 C 0.4230(3) 0.2098(8) 0.6086(6) 0.051(2) Uani 1 1 d . . . . .
H106 H 0.4326 0.2145 0.6378 0.062 Uiso 1 1 calc R U . . .
C107 C 0.4323(3) 0.2166(8) 0.5710(6) 0.051(2) Uani 1 1 d . . . . .
C108 C 0.4183(3) 0.2119(8) 0.5258(6) 0.051(2) Uani 1 1 d . . . . .
C109 C 0.4584(3) 0.2229(8) 0.5767(5) 0.0461(16) Uani 1 1 d . . . . .
H10C H 0.4614 0.2508 0.5518 0.055 Uiso 1 1 calc R U . . .
H10D H 0.4654 0.2474 0.6050 0.055 Uiso 1 1 calc R U . . .
C110 C 0.4690(3) 0.1485(8) 0.5771(5) 0.0461(16) Uani 1 1 d . . . . .
C111 C 0.4720(3) 0.1044(8) 0.6140(5) 0.0461(16) Uani 1 1 d . . . . .
H111 H 0.4685 0.1230 0.6399 0.055 Uiso 1 1 calc R U . . .
C112 C 0.4797(3) 0.0349(8) 0.6161(5) 0.0461(16) Uani 1 1 d . . . . .
C113 C 0.4862(3) 0.0115(8) 0.5777(5) 0.0461(16) Uani 1 1 d . . . . .
H113 H 0.4923 -0.0343 0.5784 0.055 Uiso 1 1 calc R U . . .
C114 C 0.4843(3) 0.0519(8) 0.5381(5) 0.0461(16) Uani 1 1 d . . . . .
C115 C 0.4739(3) 0.1208(8) 0.5375(6) 0.0461(16) Uani 1 1 d . . . . .
C116 C 0.4884(3) 0.0198(8) 0.4947(5) 0.0461(16) Uani 1 1 d . . . . .
H116 H 0.4889 0.0586 0.4732 0.055 Uiso 1 1 calc R U . . .
C117 C 0.4503(2) -0.2271(8) 0.4806(5) 0.050(5) Uani 1 1 d D . . . .
C118 C 0.4264(2) -0.2559(9) 0.4817(6) 0.073(6) Uani 1 1 d D . . . .
H11A H 0.4209 -0.2304 0.5043 0.109 Uiso 1 1 calc R U . . .
H11B H 0.4276 -0.3059 0.4892 0.109 Uiso 1 1 calc R U . . .
H11C H 0.4159 -0.2495 0.4524 0.109 Uiso 1 1 calc R U . . .
C119 C 0.4667(3) -0.2380(9) 0.5285(5) 0.069(6) Uani 1 1 d D . . . .
H11D H 0.4822 -0.2258 0.5278 0.104 Uiso 1 1 calc R U . . .
H11E H 0.4662 -0.2870 0.5375 0.104 Uiso 1 1 calc R U . . .
H11F H 0.4618 -0.2078 0.5500 0.104 Uiso 1 1 calc R U . . .
C120 C 0.4592(3) -0.2639(8) 0.4434(5) 0.058(5) Uani 1 1 d D . . . .
H12A H 0.4502 -0.2487 0.4141 0.087 Uiso 1 1 calc R U . . .
H12B H 0.4579 -0.3148 0.4461 0.087 Uiso 1 1 calc R U . . .
H12C H 0.4751 -0.2513 0.4467 0.087 Uiso 1 1 calc R U . . .
C121 C 0.3417(3) -0.0559(9) 0.4653(6) 0.064(5) Uani 1 1 d D . . . .
C122 C 0.3393(3) -0.0403(10) 0.5137(6) 0.086(7) Uani 1 1 d D . . . .
H12D H 0.3538 -0.0491 0.5352 0.130 Uiso 1 1 calc R U . . .
H12E H 0.3277 -0.0708 0.5204 0.130 Uiso 1 1 calc R U . . .
H12F H 0.3350 0.0088 0.5157 0.130 Uiso 1 1 calc R U . . .
C123 C 0.3483(3) -0.1345(8) 0.4629(7) 0.078(6) Uani 1 1 d D . . . .
H12G H 0.3471 -0.1474 0.4318 0.117 Uiso 1 1 calc R U . . .
H12H H 0.3381 -0.1638 0.4750 0.117 Uiso 1 1 calc R U . . .
H12I H 0.3639 -0.1415 0.4804 0.117 Uiso 1 1 calc R U . . .
C124 C 0.3188(2) -0.0416(9) 0.4317(6) 0.067(6) Uani 1 1 d D . . . .
H12J H 0.3150 0.0082 0.4326 0.101 Uiso 1 1 calc R U . . .
H12K H 0.3070 -0.0699 0.4396 0.101 Uiso 1 1 calc R U . . .
H12L H 0.3198 -0.0539 0.4016 0.101 Uiso 1 1 calc R U . . .
C125 C 0.3897(3) 0.1898(10) 0.6459(6) 0.103(5) Uani 1 1 d D . . . .
C129 C 0.4814(3) -0.0115(11) 0.6586(7) 0.107(5) Uani 1 1 d D . . . .
C133 C 0.4255(3) 0.4053(9) 0.5091(5) 0.054(5) Uani 1 1 d D . . . .
H13A H 0.4236 0.3816 0.5363 0.065 Uiso 1 1 calc R U . . .
H13B H 0.4209 0.4548 0.5105 0.065 Uiso 1 1 calc R U . . .
C134 C 0.4506(3) 0.4030(9) 0.5089(6) 0.062(5) Uani 1 1 d D . . . .
C135 C 0.4679(3) 0.4491(9) 0.5381(6) 0.076(6) Uani 1 1 d D . . . .
H135 H 0.4644 0.4821 0.5583 0.091 Uiso 1 1 calc R U . . .
C136 C 0.4909(3) 0.4379(10) 0.5321(6) 0.070(6) Uani 1 1 d D . . . .
H136 H 0.5029 0.4660 0.5487 0.084 Uiso 1 1 calc R U . . .
C137 C 0.4961(3) 0.3849(10) 0.5012(6) 0.075(6) Uani 1 1 d D . . . .
H137 H 0.5112 0.3772 0.4990 0.090 Uiso 1 1 calc R U . . .
C138 C 0.4768(3) 0.3441(8) 0.4739(5) 0.045(5) Uani 1 1 d D . . . .
H138 H 0.4792 0.3123 0.4520 0.054 Uiso 1 1 calc R U . . .
C139 C 0.3762(2) 0.1351(8) 0.3089(5) 0.049(5) Uani 1 1 d D . . . .
H13C H 0.3637 0.1427 0.2819 0.058 Uiso 1 1 calc R U . . .
H13D H 0.3723 0.0939 0.3250 0.058 Uiso 1 1 calc R U . . .
C140 C 0.3986(3) 0.1213(10) 0.2951(6) 0.072(2) Uani 1 1 d D . . . .
C141 C 0.3988(3) 0.0881(9) 0.2510(6) 0.072(2) Uani 1 1 d D . . . .
H141 H 0.3854 0.0710 0.2311 0.086 Uiso 1 1 calc R U . . .
C142 C 0.4215(2) 0.0836(9) 0.2403(6) 0.072(2) Uani 1 1 d D . . . .
H142 H 0.4231 0.0623 0.2134 0.086 Uiso 1 1 calc R U . . .
C143 C 0.4415(3) 0.1133(9) 0.2728(5) 0.072(2) Uani 1 1 d D . . . .
H143 H 0.4558 0.1143 0.2660 0.086 Uiso 1 1 calc R U . . .
C144 C 0.4390(3) 0.1420(9) 0.3166(6) 0.072(2) Uani 1 1 d D . . . .
H144 H 0.4521 0.1551 0.3390 0.086 Uiso 1 1 calc R U . . .
C148 C 0.3721(3) 0.5593(7) 0.4561(5) 0.0523(19) Uani 1 1 d D . . . .
H148 H 0.3643 0.5619 0.4255 0.063 Uiso 1 1 calc R U . . .
C149 C 0.3846(3) 0.6166(8) 0.5321(4) 0.0523(19) Uani 1 1 d D . . . .
H14C H 0.3836 0.6626 0.5455 0.078 Uiso 1 1 calc R U . . .
H14D H 0.3772 0.5815 0.5467 0.078 Uiso 1 1 calc R U . . .
H14E H 0.4005 0.6039 0.5360 0.078 Uiso 1 1 calc R U . . .
C150 C 0.3613(3) 0.6849(7) 0.4654(5) 0.0523(19) Uani 1 1 d D . . . .
H15A H 0.3639 0.7203 0.4890 0.078 Uiso 1 1 calc R U . . .
H15B H 0.3672 0.7019 0.4406 0.078 Uiso 1 1 calc R U . . .
H15C H 0.3450 0.6761 0.4547 0.078 Uiso 1 1 calc R U . . .
C151 C 0.3225(3) 0.2746(10) 0.2389(5) 0.067(2) Uani 1 1 d D . . . .
H151 H 0.3208 0.3230 0.2441 0.081 Uiso 1 1 calc R U . . .
C152 C 0.2997(3) 0.2935(8) 0.1609(5) 0.067(2) Uani 1 1 d D . . . .
H15D H 0.2933 0.2669 0.1336 0.101 Uiso 1 1 calc R U . . .
H15E H 0.2874 0.3165 0.1708 0.101 Uiso 1 1 calc R U . . .
H15F H 0.3102 0.3289 0.1550 0.101 Uiso 1 1 calc R U . . .
C153 C 0.3181(3) 0.1734(7) 0.1850(6) 0.067(2) Uani 1 1 d D . . . .
H15G H 0.3095 0.1613 0.1548 0.101 Uiso 1 1 calc R U . . .
H15H H 0.3343 0.1717 0.1865 0.101 Uiso 1 1 calc R U . . .
H15I H 0.3147 0.1400 0.2064 0.101 Uiso 1 1 calc R U . . .
C154 C 0.3720(3) 0.3755(9) 0.5416(5) 0.056(5) Uani 1 1 d D . . . .
H15J H 0.3773 0.4240 0.5466 0.085 Uiso 1 1 calc R U . . .
H15K H 0.3845 0.3435 0.5545 0.085 Uiso 1 1 calc R U . . .
H15L H 0.3596 0.3678 0.5558 0.085 Uiso 1 1 calc R U . . .
C155 C 0.3271(3) 0.1161(7) 0.3502(5) 0.051(3) Uani 1 1 d D . . . .
H15M H 0.3232 0.1142 0.3176 0.077 Uiso 1 1 calc R U . . .
H15N H 0.3142 0.1004 0.3611 0.077 Uiso 1 1 calc R U . . .
H15O H 0.3401 0.0856 0.3622 0.077 Uiso 1 1 calc R U . . .
C38 C 0.1985(3) 0.1818(10) 0.3086(7) 0.082(4) Uani 0.9 1 d D . P A 1
H38A H 0.2050 0.1895 0.2831 0.124 Uiso 0.9 1 calc R U P A 1
H38B H 0.2046 0.1383 0.3238 0.124 Uiso 0.9 1 calc R U P A 1
H38C H 0.1820 0.1783 0.2982 0.124 Uiso 0.9 1 calc R U P A 1
C39 C 0.1946(3) 0.3145(10) 0.3176(7) 0.082(4) Uani 0.9 1 d D . P A 1
H39A H 0.2007 0.3219 0.2915 0.124 Uiso 0.9 1 calc R U P A 1
H39B H 0.1781 0.3100 0.3078 0.124 Uiso 0.9 1 calc R U P A 1
H39C H 0.1985 0.3545 0.3379 0.124 Uiso 0.9 1 calc R U P A 1
C40 C 0.1949(4) 0.2354(13) 0.3839(7) 0.082(4) Uani 0.9 1 d D . P A 1
H40A H 0.2011 0.1927 0.3999 0.124 Uiso 0.9 1 calc R U P A 1
H40B H 0.1988 0.2758 0.4039 0.124 Uiso 0.9 1 calc R U P A 1
H40C H 0.1784 0.2312 0.3738 0.124 Uiso 0.9 1 calc R U P A 1
C78 C 0.4682(4) 0.3901(14) 0.1699(9) 0.117(6) Uani 0.8 1 d D . P B 1
H78A H 0.4796 0.3895 0.1985 0.175 Uiso 0.8 1 calc R U P B 1
H78B H 0.4758 0.3882 0.1455 0.175 Uiso 0.8 1 calc R U P B 1
H78C H 0.4593 0.4332 0.1675 0.175 Uiso 0.8 1 calc R U P B 1
C79 C 0.4344(4) 0.3262(19) 0.1221(7) 0.117(6) Uani 0.8 1 d D . P B 1
H79A H 0.4421 0.3287 0.0980 0.175 Uiso 0.8 1 calc R U P B 1
H79B H 0.4250 0.2839 0.1185 0.175 Uiso 0.8 1 calc R U P B 1
H79C H 0.4247 0.3676 0.1210 0.175 Uiso 0.8 1 calc R U P B 1
C80 C 0.4694(4) 0.2610(14) 0.1712(9) 0.117(6) Uani 0.8 1 d D . P B 1
H80A H 0.4801 0.2625 0.2007 0.175 Uiso 0.8 1 calc R U P B 1
H80B H 0.4613 0.2163 0.1676 0.175 Uiso 0.8 1 calc R U P B 1
H80C H 0.4777 0.2655 0.1481 0.175 Uiso 0.8 1 calc R U P B 1
C82 C 0.4882(4) 0.6729(11) 0.3543(8) 0.091(4) Uani 0.85 1 d D . P C 1
H82A H 0.4969 0.7063 0.3413 0.136 Uiso 0.85 1 calc R U P C 1
H82B H 0.4730 0.6919 0.3523 0.136 Uiso 0.85 1 calc R U P C 1
H82C H 0.4959 0.6649 0.3857 0.136 Uiso 0.85 1 calc R U P C 1
C83 C 0.4735(4) 0.6186(13) 0.2782(6) 0.091(4) Uani 0.85 1 d D . P C 1
H83A H 0.4719 0.5752 0.2609 0.136 Uiso 0.85 1 calc R U P C 1
H83B H 0.4585 0.6382 0.2768 0.136 Uiso 0.85 1 calc R U P C 1
H83C H 0.4824 0.6525 0.2659 0.136 Uiso 0.85 1 calc R U P C 1
C84 C 0.5110(3) 0.5773(12) 0.3327(9) 0.091(4) Uani 0.85 1 d D . P C 1
H84A H 0.5108 0.5328 0.3169 0.136 Uiso 0.85 1 calc R U P C 1
H84B H 0.5191 0.6125 0.3197 0.136 Uiso 0.85 1 calc R U P C 1
H84C H 0.5186 0.5709 0.3643 0.136 Uiso 0.85 1 calc R U P C 1
C126 C 0.3886(5) 0.2665(11) 0.6623(9) 0.103(5) Uani 0.75 1 d D . P D 1
H12M H 0.3792 0.2947 0.6383 0.155 Uiso 0.75 1 calc R U P D 1
H12N H 0.3820 0.2669 0.6882 0.155 Uiso 0.75 1 calc R U P D 1
H12O H 0.4039 0.2862 0.6709 0.155 Uiso 0.75 1 calc R U P D 1
C127 C 0.4046(5) 0.1428(14) 0.6835(8) 0.103(5) Uani 0.75 1 d D . P D 1
H12P H 0.4050 0.0949 0.6724 0.155 Uiso 0.75 1 calc R U P D 1
H12Q H 0.4200 0.1618 0.6922 0.155 Uiso 0.75 1 calc R U P D 1
H12R H 0.3982 0.1425 0.7095 0.155 Uiso 0.75 1 calc R U P D 1
C128 C 0.3650(4) 0.1573(15) 0.6320(10) 0.103(5) Uani 0.75 1 d D . P D 1
H12S H 0.3658 0.1090 0.6217 0.155 Uiso 0.75 1 calc R U P D 1
H12T H 0.3584 0.1574 0.6578 0.155 Uiso 0.75 1 calc R U P D 1
H12U H 0.3555 0.1852 0.6079 0.155 Uiso 0.75 1 calc R U P D 1
C130 C 0.4644(5) -0.0746(14) 0.6417(10) 0.107(5) Uani 0.7 1 d D . P E 1
H13E H 0.4491 -0.0561 0.6297 0.161 Uiso 0.7 1 calc R U P E 1
H13F H 0.4691 -0.1004 0.6182 0.161 Uiso 0.7 1 calc R U P E 1
H13G H 0.4644 -0.1062 0.6667 0.161 Uiso 0.7 1 calc R U P E 1
C131 C 0.4707(5) 0.0244(16) 0.6945(9) 0.107(5) Uani 0.7 1 d D . P E 1
H13H H 0.4548 0.0355 0.6810 0.161 Uiso 0.7 1 calc R U P E 1
H13I H 0.4717 -0.0076 0.7197 0.161 Uiso 0.7 1 calc R U P E 1
H13J H 0.4789 0.0677 0.7052 0.161 Uiso 0.7 1 calc R U P E 1
C132 C 0.5058(4) -0.0292(18) 0.6782(10) 0.107(5) Uani 0.7 1 d D . P E 1
H13K H 0.5072 -0.0583 0.7049 0.161 Uiso 0.7 1 calc R U P E 1
H13L H 0.5117 -0.0550 0.6562 0.161 Uiso 0.7 1 calc R U P E 1
H13M H 0.5145 0.0140 0.6864 0.161 Uiso 0.7 1 calc R U P E 1
C145 C 0.4133(3) 0.4679(9) 0.2627(6) 0.051(2) Uani 0.75 1 d D . P F 1
H145 H 0.4191 0.4285 0.2506 0.062 Uiso 0.75 1 calc R U P F 1
C146 C 0.4020(3) 0.5964(9) 0.2533(7) 0.051(2) Uani 0.75 1 d D . P F 1
H14F H 0.4031 0.6350 0.2331 0.077 Uiso 0.75 1 calc R U P F 1
H14G H 0.3860 0.5873 0.2519 0.077 Uiso 0.75 1 calc R U P F 1
H14H H 0.4100 0.6090 0.2838 0.077 Uiso 0.75 1 calc R U P F 1
C147 C 0.4191(3) 0.5365(11) 0.1960(6) 0.051(2) Uani 0.75 1 d D . P F 1
H14I H 0.4174 0.5849 0.1850 0.077 Uiso 0.75 1 calc R U P F 1
H14J H 0.4349 0.5218 0.2005 0.077 Uiso 0.75 1 calc R U P F 1
H14K H 0.4094 0.5057 0.1740 0.077 Uiso 0.75 1 calc R U P F 1
C1A C 0.4050(10) 0.5163(16) 0.2801(13) 0.051(2) Uani 0.25 1 d D . P F 2
H1A H 0.3983 0.5525 0.2934 0.062 Uiso 0.25 1 calc R U P F 2
C1B C 0.4237(10) 0.479(2) 0.2169(18) 0.051(2) Uani 0.25 1 d D . P F 2
H1BA H 0.4272 0.5005 0.1906 0.077 Uiso 0.25 1 calc R U P F 2
H1BB H 0.4377 0.4632 0.2376 0.077 Uiso 0.25 1 calc R U P F 2
H1BC H 0.4135 0.4393 0.2076 0.077 Uiso 0.25 1 calc R U P F 2
C1C C 0.4133(10) 0.6073(14) 0.2246(18) 0.051(2) Uani 0.25 1 d D . P F 2
H1CA H 0.4186 0.6086 0.1972 0.077 Uiso 0.25 1 calc R U P F 2
H1CB H 0.3982 0.6280 0.2189 0.077 Uiso 0.25 1 calc R U P F 2
H1CC H 0.4237 0.6339 0.2480 0.077 Uiso 0.25 1 calc R U P F 2
C1G C 0.4925(11) -0.085(2) 0.652(2) 0.107(5) Uani 0.3 1 d D . P E 2
H1GA H 0.5069 -0.0766 0.6445 0.161 Uiso 0.3 1 calc R U P E 2
H1GB H 0.4952 -0.1113 0.6801 0.161 Uiso 0.3 1 calc R U P E 2
H1GC H 0.4822 -0.1108 0.6283 0.161 Uiso 0.3 1 calc R U P E 2
C1H C 0.4584(6) -0.019(4) 0.671(2) 0.107(5) Uani 0.3 1 d D . P E 2
H1HA H 0.4603 -0.0481 0.6978 0.161 Uiso 0.3 1 calc R U P E 2
H1HB H 0.4530 0.0277 0.6771 0.161 Uiso 0.3 1 calc R U P E 2
H1HC H 0.4473 -0.0404 0.6463 0.161 Uiso 0.3 1 calc R U P E 2
C1I C 0.4994(9) 0.025(3) 0.6986(17) 0.107(5) Uani 0.3 1 d D . P E 2
H1IA H 0.5139 0.0300 0.6907 0.161 Uiso 0.3 1 calc R U P E 2
H1IB H 0.4939 0.0721 0.7040 0.161 Uiso 0.3 1 calc R U P E 2
H1IC H 0.5015 -0.0030 0.7257 0.161 Uiso 0.3 1 calc R U P E 2
C12A C 0.3633(4) 0.193(4) 0.639(3) 0.103(5) Uani 0.25 1 d D . P D 2
H12V H 0.3561 0.1579 0.6169 0.155 Uiso 0.25 1 calc R U P D 2
H12W H 0.3595 0.1841 0.6672 0.155 Uiso 0.25 1 calc R U P D 2
H12X H 0.3579 0.2399 0.6280 0.155 Uiso 0.25 1 calc R U P D 2
C12B C 0.4022(11) 0.246(3) 0.681(2) 0.103(5) Uani 0.25 1 d D . P D 2
H12Y H 0.4186 0.2420 0.6846 0.155 Uiso 0.25 1 calc R U P D 2
H H 0.3971 0.2928 0.6706 0.155 Uiso 0.25 1 calc R U P D 2
HA H 0.3987 0.2371 0.7098 0.155 Uiso 0.25 1 calc R U P D 2
C12C C 0.3982(14) 0.115(2) 0.666(2) 0.103(5) Uani 0.25 1 d D . P D 2
H12Z H 0.4146 0.1119 0.6704 0.155 Uiso 0.25 1 calc R U P D 2
HB H 0.3943 0.1085 0.6944 0.155 Uiso 0.25 1 calc R U P D 2
HC H 0.3909 0.0784 0.6449 0.155 Uiso 0.25 1 calc R U P D 2
C38A C 0.190(3) 0.208(7) 0.300(4) 0.082(4) Uani 0.1 1 d D . P A 2
H38D H 0.1946 0.2258 0.2732 0.124 Uiso 0.1 1 calc R U P A 2
H38E H 0.1931 0.1574 0.3023 0.124 Uiso 0.1 1 calc R U P A 2
H38F H 0.1743 0.2173 0.2969 0.124 Uiso 0.1 1 calc R U P A 2
C39A C 0.200(3) 0.3274(19) 0.338(6) 0.082(4) Uani 0.1 1 d D . P A 2
H39D H 0.2094 0.3512 0.3645 0.124 Uiso 0.1 1 calc R U P A 2
H39E H 0.2046 0.3450 0.3114 0.124 Uiso 0.1 1 calc R U P A 2
H39F H 0.1843 0.3364 0.3352 0.124 Uiso 0.1 1 calc R U P A 2
C40A C 0.198(3) 0.218(9) 0.386(4) 0.082(4) Uani 0.1 1 d D . P A 2
H40D H 0.2077 0.2420 0.4119 0.124 Uiso 0.1 1 calc R U P A 2
H40E H 0.1824 0.2274 0.3832 0.124 Uiso 0.1 1 calc R U P A 2
H40F H 0.2012 0.1675 0.3886 0.124 Uiso 0.1 1 calc R U P A 2
C78A C 0.4430(16) 0.396(3) 0.142(3) 0.117(6) Uani 0.2 1 d D . P B 2
H78D H 0.4493 0.4019 0.1166 0.175 Uiso 0.2 1 calc R U P B 2
H78E H 0.4264 0.3948 0.1325 0.175 Uiso 0.2 1 calc R U P B 2
H78F H 0.4477 0.4349 0.1632 0.175 Uiso 0.2 1 calc R U P B 2
C79A C 0.4414(15) 0.262(4) 0.134(3) 0.117(6) Uani 0.2 1 d D . P B 2
H79D H 0.4479 0.2624 0.1084 0.175 Uiso 0.2 1 calc R U P B 2
H79E H 0.4448 0.2170 0.1499 0.175 Uiso 0.2 1 calc R U P B 2
H79F H 0.4250 0.2679 0.1243 0.175 Uiso 0.2 1 calc R U P B 2
C80A C 0.4783(5) 0.324(6) 0.178(3) 0.117(6) Uani 0.2 1 d D . P B 2
H80D H 0.4832 0.3268 0.1501 0.175 Uiso 0.2 1 calc R U P B 2
H80E H 0.4841 0.3648 0.1966 0.175 Uiso 0.2 1 calc R U P B 2
H80F H 0.4842 0.2811 0.1939 0.175 Uiso 0.2 1 calc R U P B 2
C82A C 0.4702(15) 0.664(4) 0.305(3) 0.091(4) Uani 0.15 1 d D . P C 2
H82D H 0.4793 0.6994 0.2945 0.136 Uiso 0.15 1 calc R U P C 2
H82E H 0.4586 0.6458 0.2802 0.136 Uiso 0.15 1 calc R U P C 2
H82F H 0.4630 0.6858 0.3270 0.136 Uiso 0.15 1 calc R U P C 2
C83A C 0.4982(17) 0.568(5) 0.294(3) 0.091(4) Uani 0.15 1 d D . P C 2
H83D H 0.5068 0.6038 0.2828 0.136 Uiso 0.15 1 calc R U P C 2
H83E H 0.5086 0.5312 0.3092 0.136 Uiso 0.15 1 calc R U P C 2
H83F H 0.4869 0.5475 0.2693 0.136 Uiso 0.15 1 calc R U P C 2
C84A C 0.5048(14) 0.633(6) 0.369(2) 0.091(4) Uani 0.15 1 d D . P C 2
H84D H 0.5135 0.6691 0.3577 0.136 Uiso 0.15 1 calc R U P C 2
H84E H 0.4976 0.6534 0.3907 0.136 Uiso 0.15 1 calc R U P C 2
H84F H 0.5150 0.5952 0.3826 0.136 Uiso 0.15 1 calc R U P C 2
O044 O 0.3905(3) -0.0477(8) 0.6201(6) 0.127(4) Uani 1 1 d D . . . .
N01E N 0.4111(3) -0.0352(9) 0.5674(7) 0.127(4) Uani 1 1 d D . . . .
C04R C 0.4219(4) 0.0143(11) 0.5420(8) 0.127(4) Uani 1 1 d D . . . .
H04D H 0.4296 -0.0121 0.5229 0.190 Uiso 1 1 calc R U . . .
H04E H 0.4103 0.0446 0.5235 0.190 Uiso 1 1 calc R U . . .
H04F H 0.4330 0.0432 0.5629 0.190 Uiso 1 1 calc R U . . .
C05B C 0.4110(4) -0.1109(10) 0.5557(8) 0.127(4) Uani 1 1 d D . . . .
H05D H 0.4204 -0.1184 0.5347 0.190 Uiso 1 1 calc R U . . .
H05E H 0.4170 -0.1384 0.5828 0.190 Uiso 1 1 calc R U . . .
H05F H 0.3955 -0.1259 0.5420 0.190 Uiso 1 1 calc R U . . .
C050 C 0.3988(4) -0.0061(12) 0.5981(8) 0.127(4) Uani 1 1 d D . . . .
H050 H 0.3971 0.0430 0.6009 0.152 Uiso 1 1 calc R U . . .

loop_
_atom_site_aniso_label
_atom_site_aniso_U_11
_atom_site_aniso_U_22
_atom_site_aniso_U_33
_atom_site_aniso_U_23
_atom_site_aniso_U_13
_atom_site_aniso_U_12
Mn1 0.0229(14) 0.0359(16) 0.0538(18) 0.0056(13) 0.0126(12) 0.0037(11)
Mn2 0.0239(14) 0.0307(15) 0.0430(16) -0.0008(12) 0.0071(12) 0.0031(11)
Mn3 0.0252(14) 0.0294(15) 0.0456(16) 0.0010(12) 0.0060(12) 0.0068(11)
Mn4 0.0335(15) 0.0388(16) 0.0449(17) -0.0003(13) 0.0106(13) -0.0032(12)
Mn5 0.0310(15) 0.0355(16) 0.0528(18) -0.0016(13) 0.0117(13) -0.0010(12)
Mn6 0.0291(14) 0.0327(15) 0.0469(17) -0.0019(13) 0.0065(12) 0.0063(12)
Mn7 0.0260(14) 0.0313(15) 0.0516(17) -0.0017(12) 0.0069(12) 0.0026(11)
O1 0.035(6) 0.032(6) 0.043(7) -0.007(5) 0.012(5) 0.005(5)
O01O 0.087(7) 0.099(8) 0.102(7) 0.009(6) 0.009(6) 0.026(5)
O2 0.027(3) 0.059(4) 0.055(4) 0.007(4) 0.011(3) 0.009(3)
O3 0.030(7) 0.042(7) 0.068(8) 0.015(6) 0.011(6) 0.004(5)
O4 0.030(6) 0.034(6) 0.061(8) 0.008(6) 0.008(6) 0.006(5)
O5 0.027(6) 0.032(6) 0.037(7) -0.004(5) 0.006(5) 0.001(5)
O6 0.033(6) 0.036(7) 0.037(7) -0.007(5) 0.012(5) 0.004(5)
O7 0.019(5) 0.030(6) 0.043(7) -0.007(5) 0.003(5) 0.002(5)
O8 0.021(6) 0.037(8) 0.033(7) -0.007(5) 0.001(5) 0.004(5)
O9 0.018(5) 0.027(6) 0.042(6) 0.003(5) 0.003(5) -0.003(5)
O10 0.022(6) 0.021(6) 0.043(7) 0.003(5) 0.007(5) 0.002(5)
O11 0.034(6) 0.017(6) 0.059(7) 0.005(5) 0.020(6) 0.012(5)
O12 0.022(6) 0.024(6) 0.046(7) -0.001(5) 0.009(5) 0.011(5)
O13 0.013(5) 0.045(7) 0.060(7) -0.002(6) 0.005(5) 0.005(5)
O14 0.021(5) 0.035(6) 0.038(6) -0.002(5) 0.007(5) -0.003(5)
O15 0.019(5) 0.030(6) 0.047(7) 0.003(5) -0.002(5) 0.012(5)
O16 0.027(6) 0.038(7) 0.043(7) -0.004(6) 0.005(6) 0.009(5)
O17 0.035(6) 0.025(6) 0.051(7) -0.020(6) 0.010(5) 0.004(5)
O18 0.045(5) 0.051(5) 0.063(6) 0.000(4) 0.023(4) 0.003(4)
O19 0.052(5) 0.048(5) 0.058(5) -0.002(4) 0.016(4) -0.002(4)
O20 0.065(5) 0.055(5) 0.077(6) -0.004(4) 0.008(4) 0.006(4)
O21 0.037(6) 0.055(7) 0.027(7) -0.008(5) 0.004(5) -0.009(5)
O22 0.054(6) 0.035(5) 0.067(7) 0.007(5) 0.021(5) -0.005(5)
N1 0.036(11) 0.033(9) 0.066(11) 0.002(8) 0.007(8) -0.001(7)
N01H 0.087(7) 0.099(8) 0.102(7) 0.009(6) 0.009(6) 0.026(5)
N2 0.052(5) 0.073(6) 0.091(6) -0.021(5) 0.021(5) 0.005(4)
N3 0.045(5) 0.051(5) 0.063(6) 0.000(4) 0.023(4) 0.003(4)
N4 0.052(5) 0.048(5) 0.058(5) -0.002(4) 0.016(4) -0.002(4)
N5 0.065(5) 0.055(5) 0.077(6) -0.004(4) 0.008(4) 0.006(4)
C1 0.029(4) 0.043(5) 0.042(5) 0.000(4) 0.007(4) 0.009(3)
C2 0.029(4) 0.043(5) 0.042(5) 0.000(4) 0.007(4) 0.009(3)
C3 0.029(4) 0.043(5) 0.042(5) 0.000(4) 0.007(4) 0.009(3)
C4 0.029(4) 0.043(5) 0.042(5) 0.000(4) 0.007(4) 0.009(3)
C04U 0.087(7) 0.099(8) 0.102(7) 0.009(6) 0.009(6) 0.026(5)
C04Y 0.087(7) 0.099(8) 0.102(7) 0.009(6) 0.009(6) 0.026(5)
C5 0.029(4) 0.043(5) 0.042(5) 0.000(4) 0.007(4) 0.009(3)
C6 0.029(4) 0.043(5) 0.042(5) 0.000(4) 0.007(4) 0.009(3)
C7 0.014(8) 0.051(11) 0.053(12) 0.010(9) 0.010(8) 0.014(8)
C8 0.027(3) 0.059(4) 0.055(4) 0.007(4) 0.011(3) 0.009(3)
C9 0.027(3) 0.059(4) 0.055(4) 0.007(4) 0.011(3) 0.009(3)
C10 0.027(3) 0.059(4) 0.055(4) 0.007(4) 0.011(3) 0.009(3)
C11 0.027(3) 0.059(4) 0.055(4) 0.007(4) 0.011(3) 0.009(3)
C12 0.027(3) 0.059(4) 0.055(4) 0.007(4) 0.011(3) 0.009(3)
C13 0.027(3) 0.059(4) 0.055(4) 0.007(4) 0.011(3) 0.009(3)
C14 0.037(10) 0.036(11) 0.073(13) 0.012(9) 0.031(10) -0.006(8)
C15 0.030(4) 0.044(4) 0.065(5) 0.006(4) 0.018(4) -0.002(4)
C16 0.030(4) 0.044(4) 0.065(5) 0.006(4) 0.018(4) -0.002(4)
C17 0.030(4) 0.044(4) 0.065(5) 0.006(4) 0.018(4) -0.002(4)
C18 0.030(4) 0.044(4) 0.065(5) 0.006(4) 0.018(4) -0.002(4)
C19 0.030(4) 0.044(4) 0.065(5) 0.006(4) 0.018(4) -0.002(4)
C20 0.030(4) 0.044(4) 0.065(5) 0.006(4) 0.018(4) -0.002(4)
C21 0.028(9) 0.048(12) 0.052(11) -0.007(9) 0.011(9) -0.011(8)
C22 0.032(4) 0.048(5) 0.046(5) -0.001(4) 0.015(3) 0.001(4)
C23 0.032(4) 0.048(5) 0.046(5) -0.001(4) 0.015(3) 0.001(4)
C24 0.032(4) 0.048(5) 0.046(5) -0.001(4) 0.015(3) 0.001(4)
C25 0.032(4) 0.048(5) 0.046(5) -0.001(4) 0.015(3) 0.001(4)
C26 0.032(4) 0.048(5) 0.046(5) -0.001(4) 0.015(3) 0.001(4)
C27 0.032(4) 0.048(5) 0.046(5) -0.001(4) 0.015(3) 0.001(4)
C28 0.031(6) 0.041(7) 0.022(6) 0.002(6) -0.001(6) 0.009(6)
C29 0.068(14) 0.064(14) 0.054(14) 0.009(11) 0.007(12) 0.037(12)
C30 0.15(2) 0.087(17) 0.082(17) 0.017(13) 0.050(16) 0.062(16)
C31 0.119(18) 0.047(13) 0.076(15) -0.011(11) -0.003(14) 0.041(12)
C32 0.073(14) 0.048(13) 0.137(19) 0.016(13) 0.047(14) 0.007(11)
C33 0.056(14) 0.096(18) 0.077(15) 0.017(14) 0.034(12) 0.023(12)
C34 0.048(12) 0.095(15) 0.075(15) 0.005(13) 0.041(11) 0.013(11)
C35 0.039(13) 0.14(2) 0.126(19) -0.030(16) 0.038(14) 0.012(12)
C36 0.074(14) 0.058(14) 0.092(16) 0.004(11) 0.051(12) 0.007(11)
C37 0.024(7) 0.107(10) 0.115(11) 0.023(7) 0.016(6) 0.009(6)
C41 0.036(12) 0.067(15) 0.063(14) 0.016(12) -0.007(10) 0.005(10)
C42 0.033(11) 0.055(14) 0.091(15) 0.006(11) -0.031(10) -0.003(9)
C43 0.013(11) 0.12(2) 0.18(2) 0.049(17) -0.002(13) 0.013(11)
C44 0.081(15) 0.054(13) 0.087(17) 0.012(12) -0.016(13) -0.019(11)
C45 0.031(6) 0.041(7) 0.022(6) 0.002(6) -0.001(6) 0.009(6)
C46 0.030(4) 0.044(5) 0.035(4) -0.001(4) 0.010(4) -0.004(3)
C47 0.030(4) 0.044(5) 0.035(4) -0.001(4) 0.010(4) -0.004(3)
C48 0.030(4) 0.044(5) 0.035(4) -0.001(4) 0.010(4) -0.004(3)
C49 0.030(4) 0.044(5) 0.035(4) -0.001(4) 0.010(4) -0.004(3)
C50 0.030(4) 0.044(5) 0.035(4) -0.001(4) 0.010(4) -0.004(3)
C51 0.030(4) 0.044(5) 0.035(4) -0.001(4) 0.010(4) -0.004(3)
C52 0.042(10) 0.034(10) 0.050(11) -0.015(8) 0.017(9) -0.002(8)
C53 0.044(5) 0.051(5) 0.049(5) -0.008(4) 0.022(4) 0.003(4)
C54 0.044(5) 0.051(5) 0.049(5) -0.008(4) 0.022(4) 0.003(4)
C055 0.087(7) 0.099(8) 0.102(7) 0.009(6) 0.009(6) 0.026(5)
C55 0.044(5) 0.051(5) 0.049(5) -0.008(4) 0.022(4) 0.003(4)
C56 0.044(5) 0.051(5) 0.049(5) -0.008(4) 0.022(4) 0.003(4)
C57 0.044(5) 0.051(5) 0.049(5) -0.008(4) 0.022(4) 0.003(4)
C58 0.044(5) 0.051(5) 0.049(5) -0.008(4) 0.022(4) 0.003(4)
C59 0.019(9) 0.060(12) 0.062(12) 0.003(10) 0.016(9) 0.015(8)
C60 0.026(4) 0.043(5) 0.072(5) -0.006(4) 0.008(4) -0.008(4)
C61 0.026(4) 0.043(5) 0.072(5) -0.006(4) 0.008(4) -0.008(4)
C62 0.026(4) 0.043(5) 0.072(5) -0.006(4) 0.008(4) -0.008(4)
C63 0.026(4) 0.043(5) 0.072(5) -0.006(4) 0.008(4) -0.008(4)
C64 0.026(4) 0.043(5) 0.072(5) -0.006(4) 0.008(4) -0.008(4)
C65 0.026(4) 0.043(5) 0.072(5) -0.006(4) 0.008(4) -0.008(4)
C66 0.032(10) 0.032(10) 0.036(10) 0.009(8) 0.014(9) 0.015(8)
C67 0.045(12) 0.021(11) 0.040(11) -0.010(9) 0.022(9) 0.013(10)
C68 0.067(14) 0.027(13) 0.051(12) 0.011(10) 0.016(11) -0.005(10)
C69 0.049(12) 0.021(12) 0.055(12) 0.005(10) 0.002(10) 0.007(11)
C70 0.041(11) 0.016(11) 0.049(11) 0.002(10) 0.005(9) 0.004(10)
C71 0.018(10) 0.034(13) 0.048(12) -0.004(9) 0.005(9) 0.008(9)
C72 0.032(12) 0.008(11) 0.052(12) -0.010(9) 0.019(10) -0.001(10)
C73 0.030(10) 0.054(13) 0.045(12) 0.009(10) 0.018(9) -0.004(9)
C74 0.106(17) 0.093(16) 0.055(14) 0.028(12) 0.024(13) 0.005(13)
C75 0.061(13) 0.088(17) 0.066(14) 0.043(12) 0.028(11) 0.015(12)
C76 0.090(16) 0.087(16) 0.037(12) 0.014(10) 0.006(11) -0.009(12)
C77 0.085(11) 0.199(18) 0.081(9) -0.007(12) 0.047(9) 0.005(10)
C81 0.083(9) 0.093(10) 0.107(10) 0.000(8) 0.043(8) -0.028(8)
C85 0.059(13) 0.036(13) 0.084(16) -0.004(11) 0.031(13) -0.008(10)
C86 0.073(13) 0.054(13) 0.066(14) 0.014(11) 0.004(12) 0.007(11)
C87 0.081(15) 0.053(13) 0.090(16) 0.024(11) 0.016(12) -0.002(11)
C88 0.078(15) 0.040(12) 0.114(18) 0.027(13) 0.022(13) 0.008(11)
C89 0.030(4) 0.027(4) 0.051(5) 0.000(4) 0.008(3) 0.007(4)
C90 0.030(4) 0.027(4) 0.051(5) 0.000(4) 0.008(3) 0.007(4)
C91 0.030(4) 0.027(4) 0.051(5) 0.000(4) 0.008(3) 0.007(4)
C92 0.030(4) 0.027(4) 0.051(5) 0.000(4) 0.008(3) 0.007(4)
C93 0.030(4) 0.027(4) 0.051(5) 0.000(4) 0.008(3) 0.007(4)
C94 0.030(4) 0.027(4) 0.051(5) 0.000(4) 0.008(3) 0.007(4)
C95 0.042(10) 0.021(9) 0.052(11) -0.012(8) 0.006(9) 0.006(8)
C96 0.012(9) 0.053(14) 0.044(11) 0.000(10) -0.001(8) 0.000(10)
C97 0.039(11) 0.029(11) 0.065(13) -0.010(10) -0.004(11) 0.019(11)
C98 0.041(12) 0.032(14) 0.076(14) -0.013(10) 0.005(11) 0.020(11)
C99 0.026(11) 0.051(14) 0.066(13) -0.010(11) 0.010(9) 0.024(11)
C100 0.014(9) 0.016(11) 0.079(13) -0.002(9) 0.020(10) -0.004(9)
C101 0.031(11) 0.017(12) 0.055(12) -0.011(9) 0.013(10) -0.003(10)
C102 0.031(10) 0.040(12) 0.060(12) 0.004(9) 0.023(9) 0.003(8)
C103 0.062(5) 0.040(4) 0.055(5) -0.010(4) 0.021(5) 0.011(4)
C104 0.062(5) 0.040(4) 0.055(5) -0.010(4) 0.021(5) 0.011(4)
C105 0.062(5) 0.040(4) 0.055(5) -0.010(4) 0.021(5) 0.011(4)
C106 0.062(5) 0.040(4) 0.055(5) -0.010(4) 0.021(5) 0.011(4)
C107 0.062(5) 0.040(4) 0.055(5) -0.010(4) 0.021(5) 0.011(4)
C108 0.062(5) 0.040(4) 0.055(5) -0.010(4) 0.021(5) 0.011(4)
C109 0.051(4) 0.039(4) 0.048(4) -0.002(3) 0.012(4) 0.011(3)
C110 0.051(4) 0.039(4) 0.048(4) -0.002(3) 0.012(4) 0.011(3)
C111 0.051(4) 0.039(4) 0.048(4) -0.002(3) 0.012(4) 0.011(3)
C112 0.051(4) 0.039(4) 0.048(4) -0.002(3) 0.012(4) 0.011(3)
C113 0.051(4) 0.039(4) 0.048(4) -0.002(3) 0.012(4) 0.011(3)
C114 0.051(4) 0.039(4) 0.048(4) -0.002(3) 0.012(4) 0.011(3)
C115 0.051(4) 0.039(4) 0.048(4) -0.002(3) 0.012(4) 0.011(3)
C116 0.051(4) 0.039(4) 0.048(4) -0.002(3) 0.012(4) 0.011(3)
C117 0.034(11) 0.057(13) 0.053(13) 0.003(10) 0.003(10) -0.003(9)
C118 0.070(14) 0.050(13) 0.097(16) -0.002(11) 0.017(12) -0.009(11)
C119 0.057(12) 0.051(13) 0.097(17) 0.016(11) 0.012(12) 0.021(10)
C120 0.074(13) 0.029(11) 0.073(14) 0.016(10) 0.023(11) 0.013(10)
C121 0.054(14) 0.057(15) 0.078(16) 0.000(11) 0.011(12) -0.018(11)
C122 0.089(16) 0.075(15) 0.096(18) 0.011(13) 0.025(14) -0.043(12)
C123 0.048(12) 0.059(15) 0.138(19) 0.022(13) 0.045(12) -0.004(10)
C124 0.029(11) 0.068(14) 0.097(15) 0.039(12) 0.000(11) -0.017(9)
C125 0.125(12) 0.128(14) 0.082(11) -0.014(9) 0.070(10) 0.027(11)
C129 0.102(12) 0.113(14) 0.108(14) 0.040(10) 0.030(10) 0.027(9)
C133 0.051(13) 0.058(13) 0.052(13) -0.014(11) 0.008(11) 0.007(10)
C134 0.061(16) 0.053(14) 0.064(14) 0.013(12) 0.004(12) 0.022(12)
C135 0.064(16) 0.056(14) 0.082(15) -0.018(12) -0.029(13) -0.001(12)
C136 0.026(13) 0.060(14) 0.110(18) -0.016(13) -0.010(11) -0.020(10)
C137 0.070(16) 0.053(14) 0.103(17) 0.006(13) 0.023(14) 0.017(13)
C138 0.023(11) 0.049(12) 0.055(12) 0.000(10) -0.005(10) -0.001(10)
C139 0.021(10) 0.052(13) 0.069(13) 0.014(11) 0.004(9) 0.008(9)
C140 0.052(5) 0.073(6) 0.091(6) -0.021(5) 0.021(5) 0.005(4)
C141 0.052(5) 0.073(6) 0.091(6) -0.021(5) 0.021(5) 0.005(4)
C142 0.052(5) 0.073(6) 0.091(6) -0.021(5) 0.021(5) 0.005(4)
C143 0.052(5) 0.073(6) 0.091(6) -0.021(5) 0.021(5) 0.005(4)
C144 0.052(5) 0.073(6) 0.091(6) -0.021(5) 0.021(5) 0.005(4)
C148 0.052(5) 0.048(5) 0.058(5) -0.002(4) 0.016(4) -0.002(4)
C149 0.052(5) 0.048(5) 0.058(5) -0.002(4) 0.016(4) -0.002(4)
C150 0.052(5) 0.048(5) 0.058(5) -0.002(4) 0.016(4) -0.002(4)
C151 0.065(5) 0.055(5) 0.077(6) -0.004(4) 0.008(4) 0.006(4)
C152 0.065(5) 0.055(5) 0.077(6) -0.004(4) 0.008(4) 0.006(4)
C153 0.065(5) 0.055(5) 0.077(6) -0.004(4) 0.008(4) 0.006(4)
C154 0.048(11) 0.058(13) 0.065(15) 0.007(10) 0.016(10) 0.010(9)
C155 0.054(6) 0.035(5) 0.067(7) 0.007(5) 0.021(5) -0.005(5)
C38 0.024(7) 0.107(10) 0.115(11) 0.023(7) 0.016(6) 0.009(6)
C39 0.024(7) 0.107(10) 0.115(11) 0.023(7) 0.016(6) 0.009(6)
C40 0.024(7) 0.107(10) 0.115(11) 0.023(7) 0.016(6) 0.009(6)
C78 0.085(11) 0.199(18) 0.081(9) -0.007(12) 0.047(9) 0.005(10)
C79 0.085(11) 0.199(18) 0.081(9) -0.007(12) 0.047(9) 0.005(10)
C80 0.085(11) 0.199(18) 0.081(9) -0.007(12) 0.047(9) 0.005(10)
C82 0.083(9) 0.093(10) 0.107(10) 0.000(8) 0.043(8) -0.028(8)
C83 0.083(9) 0.093(10) 0.107(10) 0.000(8) 0.043(8) -0.028(8)
C84 0.083(9) 0.093(10) 0.107(10) 0.000(8) 0.043(8) -0.028(8)
C126 0.125(12) 0.128(14) 0.082(11) -0.014(9) 0.070(10) 0.027(11)
C127 0.125(12) 0.128(14) 0.082(11) -0.014(9) 0.070(10) 0.027(11)
C128 0.125(12) 0.128(14) 0.082(11) -0.014(9) 0.070(10) 0.027(11)
C130 0.102(12) 0.113(14) 0.108(14) 0.040(10) 0.030(10) 0.027(9)
C131 0.102(12) 0.113(14) 0.108(14) 0.040(10) 0.030(10) 0.027(9)
C132 0.102(12) 0.113(14) 0.108(14) 0.040(10) 0.030(10) 0.027(9)
C145 0.045(5) 0.051(5) 0.063(6) 0.000(4) 0.023(4) 0.003(4)
C146 0.045(5) 0.051(5) 0.063(6) 0.000(4) 0.023(4) 0.003(4)
C147 0.045(5) 0.051(5) 0.063(6) 0.000(4) 0.023(4) 0.003(4)
C1A 0.045(5) 0.051(5) 0.063(6) 0.000(4) 0.023(4) 0.003(4)
C1B 0.045(5) 0.051(5) 0.063(6) 0.000(4) 0.023(4) 0.003(4)
C1C 0.045(5) 0.051(5) 0.063(6) 0.000(4) 0.023(4) 0.003(4)
C1G 0.102(12) 0.113(14) 0.108(14) 0.040(10) 0.030(10) 0.027(9)
C1H 0.102(12) 0.113(14) 0.108(14) 0.040(10) 0.030(10) 0.027(9)
C1I 0.102(12) 0.113(14) 0.108(14) 0.040(10) 0.030(10) 0.027(9)
C12A 0.125(12) 0.128(14) 0.082(11) -0.014(9) 0.070(10) 0.027(11)
C12B 0.125(12) 0.128(14) 0.082(11) -0.014(9) 0.070(10) 0.027(11)
C12C 0.125(12) 0.128(14) 0.082(11) -0.014(9) 0.070(10) 0.027(11)
C38A 0.024(7) 0.107(10) 0.115(11) 0.023(7) 0.016(6) 0.009(6)
C39A 0.024(7) 0.107(10) 0.115(11) 0.023(7) 0.016(6) 0.009(6)
C40A 0.024(7) 0.107(10) 0.115(11) 0.023(7) 0.016(6) 0.009(6)
C78A 0.085(11) 0.199(18) 0.081(9) -0.007(12) 0.047(9) 0.005(10)
C79A 0.085(11) 0.199(18) 0.081(9) -0.007(12) 0.047(9) 0.005(10)
C80A 0.085(11) 0.199(18) 0.081(9) -0.007(12) 0.047(9) 0.005(10)
C82A 0.083(9) 0.093(10) 0.107(10) 0.000(8) 0.043(8) -0.028(8)
C83A 0.083(9) 0.093(10) 0.107(10) 0.000(8) 0.043(8) -0.028(8)
C84A 0.083(9) 0.093(10) 0.107(10) 0.000(8) 0.043(8) -0.028(8)
O044 0.141(9) 0.105(8) 0.151(10) 0.036(7) 0.068(7) 0.033(7)
N01E 0.141(9) 0.105(8) 0.151(10) 0.036(7) 0.068(7) 0.033(7)
C04R 0.141(9) 0.105(8) 0.151(10) 0.036(7) 0.068(7) 0.033(7)
C05B 0.141(9) 0.105(8) 0.151(10) 0.036(7) 0.068(7) 0.033(7)
C050 0.141(9) 0.105(8) 0.151(10) 0.036(7) 0.068(7) 0.033(7)

loop_
_atom_type_symbol
_atom_type_description
_atom_type_scat_dispersion_real
_atom_type_scat_dispersion_imag
_atom_type_scat_source
C C 0.0033 0.0016 'International Tables Vol C Tables 4.2.6.8 and 6.1.1.4'
H H 0.0000 0.0000 'International Tables Vol C Tables 4.2.6.8 and 6.1.1.4'
Mn Mn 0.3368 0.7283 'International Tables Vol C Tables 4.2.6.8 and 6.1.1.4'
N N 0.0061 0.0033 'International Tables Vol C Tables 4.2.6.8 and 6.1.1.4'
O O 0.0106 0.0060 'International Tables Vol C Tables 4.2.6.8 and 6.1.1.4'

loop_
_geom_angle_atom_site_label_1
_geom_angle_atom_site_label_2
_geom_angle_atom_site_label_3
_geom_angle
_geom_angle_site_symmetry_1
_geom_angle_site_symmetry_3
_geom_angle_publ_flag
O1 Mn1 O13 85.7(4) . . ?
O2 Mn1 O1 90.3(4) . . ?
O2 Mn1 O3 89.1(4) . . ?
O2 Mn1 O4 177.6(4) . . ?
O2 Mn1 O13 98.2(4) . . ?
O3 Mn1 O1 176.9(4) . . ?
O3 Mn1 O13 97.4(4) . . ?
O4 Mn1 O1 90.8(4) . . ?
O4 Mn1 O3 89.7(4) . . ?
O4 Mn1 O13 84.0(4) . . ?
O5 Mn2 O8 89.1(4) . . ?
O5 Mn2 O14 89.0(4) . . ?
O5 Mn2 O18 95.1(4) . . ?
O6 Mn2 O5 89.5(4) . . ?
O6 Mn2 O7 90.6(4) . . ?
O6 Mn2 O8 172.2(4) . . ?
O6 Mn2 O14 82.1(4) . . ?
O6 Mn2 O18 94.5(4) . . ?
O7 Mn2 O5 171.4(4) . . ?
O7 Mn2 O8 89.6(4) . . ?
O7 Mn2 O14 82.5(4) . . ?
O7 Mn2 O18 93.5(4) . . ?
O8 Mn2 O14 90.2(4) . . ?
O8 Mn2 O18 93.3(4) . . ?
O14 Mn2 O18 174.7(3) . . ?
O9 Mn3 O10 89.3(4) . . ?
O9 Mn3 O11 172.6(4) . . ?
O9 Mn3 O12 93.0(4) . . ?
O9 Mn3 O15 104.9(4) . . ?
O10 Mn3 O11 87.2(4) . . ?
O10 Mn3 O15 81.4(4) . . ?
O11 Mn3 O15 81.1(4) . . ?
O12 Mn3 O10 174.5(4) . . ?
O12 Mn3 O11 89.9(4) . . ?
O12 Mn3 O15 102.8(4) . . ?
O8 Mn4 O13 101.9(4) . . ?
O8 Mn4 O16 95.0(4) . . ?
O8 Mn4 O19 90.6(4) . . ?
O8 Mn4 O21 173.2(4) . . ?
O13 Mn4 O19 146.4(4) . . ?
O13 Mn4 O21 79.3(4) . . ?
O16 Mn4 O13 121.0(4) . . ?
O16 Mn4 O19 88.2(4) . . ?
O16 Mn4 O21 90.0(4) . . ?
O19 Mn4 O21 84.9(4) . . ?
O5 Mn5 O4 89.3(3) . . ?
O5 Mn5 O13 99.7(4) . . ?
O5 Mn5 O17 92.3(4) . . ?
O5 Mn5 O20 91.9(4) . . ?
O5 Mn5 O22 178.2(4) . . ?
O13 Mn5 O4 69.3(3) . . ?
O13 Mn5 O20 151.1(4) . . ?
O13 Mn5 O22 79.5(4) . . ?
O17 Mn5 O4 173.5(4) . . ?
O17 Mn5 O13 116.6(4) . . ?
O17 Mn5 O20 89.0(4) . . ?
O17 Mn5 O22 89.5(4) . . ?
O20 Mn5 O4 84.6(4) . . ?
O20 Mn5 O22 88.1(4) . . ?
O22 Mn5 O4 88.9(3) . . ?
O11 Mn6 O7 172.5(3) . . ?
O14 Mn6 O7 81.0(3) . . ?
O14 Mn6 O11 104.5(4) . . ?
O14 Mn6 O15 86.7(4) . . ?
O14 Mn6 O16 90.3(4) . . ?
O14 Mn6 N1 162.3(5) . . ?
O15 Mn6 O7 94.8(4) . . ?
O15 Mn6 O11 80.7(4) . . ?
O15 Mn6 O16 172.6(4) . . ?
O15 Mn6 N1 103.2(5) . . ?
O16 Mn6 O7 91.4(4) . . ?
O16 Mn6 O11 93.6(4) . . ?
O16 Mn6 N1 81.5(5) . . ?
N1 Mn6 O7 83.6(4) . . ?
N1 Mn6 O11 91.7(4) . . ?
O10 Mn7 O6 173.4(3) . . ?
O14 Mn7 O6 81.0(4) . . ?
O14 Mn7 O10 102.2(4) . . ?
O14 Mn7 O15 86.7(4) . . ?
O14 Mn7 O17 91.9(4) . . ?
O14 Mn7 N2 161.8(5) . . ?
O15 Mn7 O6 93.3(4) . . ?
O15 Mn7 O10 81.2(4) . . ?
O15 Mn7 O17 173.6(4) . . ?
O15 Mn7 N2 101.0(5) . . ?
O17 Mn7 O6 92.7(4) . . ?
O17 Mn7 O10 93.0(4) . . ?
O17 Mn7 N2 82.2(5) . . ?
N2 Mn7 O6 82.0(5) . . ?
N2 Mn7 O10 95.3(5) . . ?
C6 O1 Mn1 121.1(8) . . ?
C13 O2 Mn1 123.7(9) . . ?
C20 O3 Mn1 123.8(9) . . ?
Mn1 O4 Mn5 97.3(4) . . ?
C27 O4 Mn1 121.5(8) . . ?
C27 O4 Mn5 140.2(9) . . ?
Mn2 O5 Mn5 117.9(4) . . ?
C51 O5 Mn2 115.9(8) . . ?
C51 O5 Mn5 126.1(8) . . ?
Mn2 O6 Mn7 96.4(4) . . ?
C58 O6 Mn2 120.9(9) . . ?
C58 O6 Mn7 142.7(9) . . ?
Mn2 O7 Mn6 95.6(4) . . ?
C65 O7 Mn2 118.1(9) . . ?
C65 O7 Mn6 146.0(9) . . ?
Mn2 O8 Mn4 112.5(5) . . ?
C72 O8 Mn2 119.0(8) . . ?
C72 O8 Mn4 128.5(8) . . ?
C94 O9 Mn3 123.6(9) . . ?
Mn3 O10 Mn7 96.6(4) . . ?
C101 O10 Mn3 125.9(9) . . ?
C101 O10 Mn7 136.7(8) . . ?
Mn3 O11 Mn6 96.5(4) . . ?
C108 O11 Mn3 127.6(8) . . ?
C108 O11 Mn6 134.9(8) . . ?
C115 O12 Mn3 115.5(8) . . ?
Mn1 O13 Mn4 105.9(4) . . ?
Mn1 O13 Mn5 104.0(4) . . ?
Mn5 O13 Mn4 124.2(4) . . ?
Mn6 O14 Mn2 100.9(4) . . ?
Mn6 O14 Mn7 93.7(4) . . ?
Mn7 O14 Mn2 100.4(4) . . ?
Mn6 O15 Mn3 101.8(4) . . ?
Mn7 O15 Mn3 100.4(4) . . ?
Mn7 O15 Mn6 92.4(4) . . ?
Mn6 O16 Mn4 112.1(5) . . ?
C133 O16 Mn4 131.2(9) . . ?
C133 O16 Mn6 115.6(9) . . ?
Mn7 O17 Mn5 115.5(5) . . ?
C139 O17 Mn5 126.9(8) . . ?
C139 O17 Mn7 117.1(8) . . ?
C145 O18 Mn2 145.1(11) . . ?
C1A O18 Mn2 153.4(15) . . ?
C148 O19 Mn4 126.8(10) . . ?
C151 O20 Mn5 127.6(11) . . ?
C154 O21 Mn4 131.4(9) . . ?
C155 O22 Mn5 130.1(9) . . ?
C134 N1 Mn6 112.7(11) . . ?
C138 N1 Mn6 124.1(12) . . ?
C138 N1 C134 122.1(13) . . ?
C04U N01H C055 117.6(15) . . ?
C04Y N01H C04U 121.9(15) . . ?
C04Y N01H C055 118.0(15) . . ?
C140 N2 Mn7 110.8(10) . . ?
C144 N2 Mn7 126.9(11) . . ?
C144 N2 C140 121.3(14) . . ?
C145 N3 C146 122.1(13) . . ?
C145 N3 C147 121.2(13) . . ?
C146 N3 C147 116.3(13) . . ?
C1A N3 C1B 123(2) . . ?
C1A N3 C1C 120(2) . . ?
C1B N3 C1C 116(2) . . ?
C148 N4 C149 120.6(12) . . ?
C148 N4 C150 121.6(12) . . ?
C150 N4 C149 117.7(12) . . ?
C151 N5 C152 117.7(13) . . ?
C151 N5 C153 119.7(13) . . ?
C152 N5 C153 120.9(12) . . ?
C2 C1 C6 117.1(14) . . ?
C2 C1 C28 117.4(12) . . ?
C6 C1 C28 125.5(13) . . ?
C1 C2 H2 118.7 . . ?
C1 C2 C3 122.6(14) . . ?
C3 C2 H2 118.7 . . ?
C2 C3 C29 118.5(13) . . ?
C4 C3 C2 118.4(13) . . ?
C4 C3 C29 123.1(12) . . ?
C3 C4 H4 119.6 . . ?
C3 C4 C5 120.7(14) . . ?
C5 C4 H4 119.6 . . ?
N01H C04U H04A 109.5 . . ?
N01H C04U H04B 109.5 . . ?
N01H C04U H04C 109.5 . . ?
H04A C04U H04B 109.5 . . ?
H04A C04U H04C 109.5 . . ?
H04B C04U H04C 109.5 . . ?
O01O C04Y N01H 124.6(19) . . ?
O01O C04Y H04Y 117.7 . . ?
N01H C04Y H04Y 117.7 . . ?
C4 C5 C7 116.4(13) . . ?
C6 C5 C4 119.3(14) . . ?
C6 C5 C7 124.2(12) . . ?
O1 C6 C1 119.3(13) . . ?
C5 C6 O1 118.8(12) . . ?
C5 C6 C1 121.9(14) . . ?
C5 C7 H7A 109.2 . . ?
C5 C7 H7B 109.2 . . ?
C5 C7 C8 111.9(12) . . ?
H7A C7 H7B 107.9 . . ?
C8 C7 H7A 109.2 . . ?
C8 C7 H7B 109.2 . . ?
C9 C8 C7 118.0(13) . . ?
C13 C8 C7 122.3(13) . . ?
C13 C8 C9 119.6(14) . . ?
C8 C9 H9 120.4 . . ?
C8 C9 C10 119.2(14) . . ?
C10 C9 H9 120.4 . . ?
C9 C10 C33 121.4(14) . . ?
C11 C10 C9 119.6(14) . . ?
C11 C10 C33 119.0(13) . . ?
C10 C11 H11 118.4 . . ?
C10 C11 C12 123.3(15) . . ?
C12 C11 H11 118.4 . . ?
C11 C12 C13 117.2(15) . . ?
C11 C12 C14 118.8(14) . . ?
C13 C12 C14 123.9(12) . . ?
O2 C13 C8 119.9(13) . . ?
O2 C13 C12 119.0(13) . . ?
C12 C13 C8 121.1(14) . . ?
C12 C14 H14A 109.5 . . ?
C12 C14 H14B 109.5 . . ?
C12 C14 C15 110.9(13) . . ?
H14A C14 H14B 108.0 . . ?
C15 C14 H14A 109.5 . . ?
C15 C14 H14B 109.5 . . ?
C16 C15 C14 118.7(13) . . ?
C20 C15 C14 121.6(13) . . ?
C20 C15 C16 119.3(15) . . ?
C15 C16 H16 120.1 . . ?
C17 C16 C15 119.8(14) . . ?
C17 C16 H16 120.1 . . ?
C16 C17 C37 121.7(14) . . ?
C18 C17 C16 119.5(14) . . ?
C18 C17 C37 118.7(13) . . ?
C17 C18 H18 118.7 . . ?
C17 C18 C19 122.5(15) . . ?
C19 C18 H18 118.7 . . ?
C18 C19 C21 120.4(15) . . ?
C20 C19 C18 116.6(15) . . ?
C20 C19 C21 122.7(12) . . ?
O3 C20 C15 118.7(14) . . ?
O3 C20 C19 119.2(12) . . ?
C15 C20 C19 122.1(14) . . ?
C19 C21 H21A 108.8 . . ?
C19 C21 H21B 108.8 . . ?
C19 C21 C22 113.7(13) . . ?
H21A C21 H21B 107.7 . . ?
C22 C21 H21A 108.8 . . ?
C22 C21 H21B 108.8 . . ?
C23 C22 C21 121.7(14) . . ?
C23 C22 C27 116.8(14) . . ?
C27 C22 C21 121.6(12) . . ?
C22 C23 H23 117.7 . . ?
C24 C23 C22 124.7(15) . . ?
C24 C23 H23 117.7 . . ?
C23 C24 C25 117.0(14) . . ?
C23 C24 C41 121.9(12) . . ?
C25 C24 C41 121.0(13) . . ?
C24 C25 H25 118.3 . . ?
C24 C25 C26 123.3(14) . . ?
C26 C25 H25 118.3 . . ?
C25 C26 C28 118.2(12) . . ?
C27 C26 C25 116.7(14) . . ?
C27 C26 C28 125.1(14) . . ?
O4 C27 C22 118.3(12) . . ?
O4 C27 C26 120.3(13) . . ?
C26 C27 C22 121.3(14) . . ?
C1 C28 C26 108.9(12) . . ?
C1 C28 H28 104.5 . . ?
C1 C28 C45 117.0(11) . . ?
C26 C28 H28 104.5 . . ?
C26 C28 C45 116.0(12) . . ?
C45 C28 H28 104.5 . . ?
C30 C29 C3 110.3(13) . . ?
C30 C29 C31 111.5(14) . . ?
C30 C29 C32 108.9(14) . . ?
C31 C29 C3 107.9(13) . . ?
C31 C29 C32 109.8(13) . . ?
C32 C29 C3 108.5(13) . . ?
C29 C30 H30A 109.5 . . ?
C29 C30 H30B 109.5 . . ?
C29 C30 H30C 109.5 . . ?
H30A C30 H30B 109.5 . . ?
H30A C30 H30C 109.5 . . ?
H30B C30 H30C 109.5 . . ?
C29 C31 H31A 109.5 . . ?
C29 C31 H31B 109.5 . . ?
C29 C31 H31C 109.5 . . ?
H31A C31 H31B 109.5 . . ?
H31A C31 H31C 109.5 . . ?
H31B C31 H31C 109.5 . . ?
C29 C32 H32A 109.5 . . ?
C29 C32 H32B 109.5 . . ?
C29 C32 H32C 109.5 . . ?
H32A C32 H32B 109.5 . . ?
H32A C32 H32C 109.5 . . ?
H32B C32 H32C 109.5 . . ?
C10 C33 C35 110.3(13) . . ?
C34 C33 C10 108.8(13) . . ?
C34 C33 C35 107.8(14) . . ?
C34 C33 C36 109.7(14) . . ?
C36 C33 C10 112.4(13) . . ?
C36 C33 C35 107.7(13) . . ?
C33 C34 H34A 109.5 . . ?
C33 C34 H34B 109.5 . . ?
C33 C34 H34C 109.5 . . ?
H34A C34 H34B 109.5 . . ?
H34A C34 H34C 109.5 . . ?
H34B C34 H34C 109.5 . . ?
C33 C35 H35A 109.5 . . ?
C33 C35 H35B 109.5 . . ?
C33 C35 H35C 109.5 . . ?
H35A C35 H35B 109.5 . . ?
H35A C35 H35C 109.5 . . ?
H35B C35 H35C 109.5 . . ?
C33 C36 H36A 109.5 . . ?
C33 C36 H36B 109.5 . . ?
C33 C36 H36C 109.5 . . ?
H36A C36 H36B 109.5 . . ?
H36A C36 H36C 109.5 . . ?
H36B C36 H36C 109.5 . . ?
C38 C37 C17 108.6(13) . . ?
C39 C37 C17 108.1(14) . . ?
C39 C37 C38 108.4(15) . . ?
C40 C37 C17 112.3(15) . . ?
C40 C37 C38 111.1(15) . . ?
C40 C37 C39 108.3(14) . . ?
C38A C37 C17 127(7) . . ?
C38A C37 C39A 109(3) . . ?
C38A C37 C40A 111(3) . . ?
C39A C37 C17 94(6) . . ?
C40A C37 C17 105(7) . . ?
C40A C37 C39A 109(3) . . ?
C24 C41 C43 109.0(12) . . ?
C42 C41 C24 113.1(12) . . ?
C42 C41 C43 109.3(13) . . ?
C42 C41 C44 109.0(13) . . ?
C44 C41 C24 106.8(13) . . ?
C44 C41 C43 109.6(14) . . ?
C41 C42 H42A 109.5 . . ?
C41 C42 H42B 109.5 . . ?
C41 C42 H42C 109.5 . . ?
H42A C42 H42B 109.5 . . ?
H42A C42 H42C 109.5 . . ?
H42B C42 H42C 109.5 . . ?
C41 C43 H43A 109.5 . . ?
C41 C43 H43B 109.5 . . ?
C41 C43 H43C 109.5 . . ?
H43A C43 H43B 109.5 . . ?
H43A C43 H43C 109.5 . . ?
H43B C43 H43C 109.5 . . ?
C41 C44 H44A 109.5 . . ?
C41 C44 H44B 109.5 . . ?
C41 C44 H44C 109.5 . . ?
H44A C44 H44B 109.5 . . ?
H44A C44 H44C 109.5 . . ?
H44B C44 H44C 109.5 . . ?
C28 C45 H45 106.9 . . ?
C46 C45 C28 113.7(11) . . ?
C46 C45 H45 106.9 . . ?
C46 C45 C71 110.4(12) . . ?
C71 C45 C28 111.7(12) . . ?
C71 C45 H45 106.9 . . ?
C47 C46 C45 124.7(14) . . ?
C47 C46 C51 116.4(14) . . ?
C51 C46 C45 118.8(13) . . ?
C46 C47 H47 117.4 . . ?
C48 C47 C46 125.1(15) . . ?
C48 C47 H47 117.4 . . ?
C47 C48 C49 116.5(14) . . ?
C47 C48 C73 122.9(14) . . ?
C49 C48 C73 120.5(13) . . ?
C48 C49 H49 118.9 . . ?
C50 C49 C48 122.2(14) . . ?
C50 C49 H49 118.9 . . ?
C49 C50 C51 118.0(14) . . ?
C49 C50 C52 121.0(13) . . ?
C51 C50 C52 121.0(13) . . ?
O5 C51 C46 118.3(13) . . ?
C50 C51 O5 120.0(13) . . ?
C50 C51 C46 121.7(14) . . ?
C50 C52 H52A 109.5 . . ?
C50 C52 H52B 109.5 . . ?
C50 C52 C53 110.9(12) . . ?
H52A C52 H52B 108.1 . . ?
C53 C52 H52A 109.5 . . ?
C53 C52 H52B 109.5 . . ?
C54 C53 C52 121.9(14) . . ?
C54 C53 C58 119.6(15) . . ?
C58 C53 C52 118.6(14) . . ?
C53 C54 H54 119.3 . . ?
C53 C54 C55 121.5(15) . . ?
C55 C54 H54 119.3 . . ?
N01H C055 H05A 109.5 . . ?
N01H C055 H05B 109.5 . . ?
N01H C055 H05C 109.5 . . ?
H05A C055 H05B 109.5 . . ?
H05A C055 H05C 109.5 . . ?
H05B C055 H05C 109.5 . . ?
C54 C55 C77 122.8(15) . . ?
C56 C55 C54 117.4(15) . . ?
C56 C55 C77 119.9(15) . . ?
C55 C56 H56 117.7 . . ?
C57 C56 C55 124.6(15) . . ?
C57 C56 H56 117.7 . . ?
C56 C57 C58 115.4(15) . . ?
C56 C57 C59 122.5(14) . . ?
C58 C57 C59 122.1(14) . . ?
O6 C58 C53 122.9(14) . . ?
O6 C58 C57 115.7(14) . . ?
C53 C58 C57 121.4(15) . . ?
C57 C59 H59A 109.1 . . ?
C57 C59 H59B 109.1 . . ?
C57 C59 C60 112.7(12) . . ?
H59A C59 H59B 107.8 . . ?
C60 C59 H59A 109.1 . . ?
C60 C59 H59B 109.1 . . ?
C61 C60 C59 121.8(15) . . ?
C61 C60 C65 118.2(15) . . ?
C65 C60 C59 119.9(13) . . ?
C60 C61 H61 117.5 . . ?
C60 C61 C62 125.1(16) . . ?
C62 C61 H61 117.5 . . ?
C61 C62 C63 116.2(14) . . ?
C61 C62 C81 124.3(15) . . ?
C63 C62 C81 119.4(14) . . ?
C62 C63 H63 119.4 . . ?
C64 C63 C62 121.2(15) . . ?
C64 C63 H63 119.4 . . ?
C63 C64 C66 119.9(14) . . ?
C65 C64 C63 119.5(15) . . ?
C65 C64 C66 120.5(14) . . ?
O7 C65 C60 120.5(14) . . ?
O7 C65 C64 119.5(14) . . ?
C64 C65 C60 119.7(15) . . ?
C64 C66 H66A 108.8 . . ?
C64 C66 H66B 108.8 . . ?
C64 C66 C67 113.6(12) . . ?
H66A C66 H66B 107.7 . . ?
C67 C66 H66A 108.9 . . ?
C67 C66 H66B 108.8 . . ?
C68 C67 C66 121.4(15) . . ?
C68 C67 C72 117.0(14) . . ?
C72 C67 C66 121.5(14) . . ?
C67 C68 H68 119.2 . . ?
C67 C68 C69 121.7(15) . . ?
C69 C68 H68 119.2 . . ?
C68 C69 C85 119.6(16) . . ?
C70 C69 C68 119.1(14) . . ?
C70 C69 C85 121.3(16) . . ?
C69 C70 H70 119.2 . . ?
C69 C70 C71 121.6(15) . . ?
C71 C70 H70 119.2 . . ?
C70 C71 C45 123.1(15) . . ?
C70 C71 C72 120.2(14) . . ?
C72 C71 C45 116.7(14) . . ?
O8 C72 C67 117.5(14) . . ?
O8 C72 C71 122.3(14) . . ?
C71 C72 C67 120.2(14) . . ?
C48 C73 C74 114.6(13) . . ?
C48 C73 C75 108.4(12) . . ?
C48 C73 C76 108.2(12) . . ?
C74 C73 C76 107.9(13) . . ?
C75 C73 C74 109.8(12) . . ?
C75 C73 C76 107.8(12) . . ?
C73 C74 H74A 109.5 . . ?
C73 C74 H74B 109.5 . . ?
C73 C74 H74C 109.5 . . ?
H74A C74 H74B 109.5 . . ?
H74A C74 H74C 109.5 . . ?
H74B C74 H74C 109.5 . . ?
C73 C75 H75A 109.5 . . ?
C73 C75 H75B 109.5 . . ?
C73 C75 H75C 109.5 . . ?
H75A C75 H75B 109.5 . . ?
H75A C75 H75C 109.5 . . ?
H75B C75 H75C 109.5 . . ?
C73 C76 H76A 109.5 . . ?
C73 C76 H76B 109.5 . . ?
C73 C76 H76C 109.5 . . ?
H76A C76 H76B 109.5 . . ?
H76A C76 H76C 109.5 . . ?
H76B C76 H76C 109.5 . . ?
C55 C77 C78 112.5(17) . . ?
C55 C77 C80 108.3(17) . . ?
C55 C77 C78A 105(4) . . ?
C55 C77 C79A 107(4) . . ?
C55 C77 C80A 117(4) . . ?
C79 C77 C55 112.5(17) . . ?
C79 C77 C78 108.1(18) . . ?
C79 C77 C80 113.8(18) . . ?
C80 C77 C78 101.2(16) . . ?
C79A C77 C78A 108(3) . . ?
C80A C77 C78A 108(3) . . ?
C80A C77 C79A 112(3) . . ?
C62 C81 C83 108.4(15) . . ?
C62 C81 C84 110.1(15) . . ?
C62 C81 C82A 111(4) . . ?
C62 C81 C83A 109(4) . . ?
C62 C81 C84A 109(4) . . ?
C82 C81 C62 114.1(15) . . ?
C82 C81 C83 107.3(16) . . ?
C82 C81 C84 105.6(15) . . ?
C84 C81 C83 111.3(16) . . ?
C82A C81 C83A 110(3) . . ?
C82A C81 C84A 109(3) . . ?
C84A C81 C83A 108(3) . . ?
C69 C85 C87 112.9(13) . . ?
C86 C85 C69 112.1(14) . . ?
C86 C85 C87 108.4(13) . . ?
C86 C85 C88 108.7(13) . . ?
C88 C85 C69 107.5(13) . . ?
C88 C85 C87 107.0(13) . . ?
C85 C86 H86A 109.5 . . ?
C85 C86 H86B 109.5 . . ?
C85 C86 H86C 109.5 . . ?
H86A C86 H86B 109.5 . . ?
H86A C86 H86C 109.5 . . ?
H86B C86 H86C 109.5 . . ?
C85 C87 H87A 109.5 . . ?
C85 C87 H87B 109.5 . . ?
C85 C87 H87C 109.5 . . ?
H87A C87 H87B 109.5 . . ?
H87A C87 H87C 109.5 . . ?
H87B C87 H87C 109.5 . . ?
C85 C88 H88A 109.5 . . ?
C85 C88 H88B 109.5 . . ?
C85 C88 H88C 109.5 . . ?
H88A C88 H88B 109.5 . . ?
H88A C88 H88C 109.5 . . ?
H88B C88 H88C 109.5 . . ?
C90 C89 C94 119.9(14) . . ?
C90 C89 C116 121.8(13) . . ?
C94 C89 C116 118.2(13) . . ?
C89 C90 H90 118.1 . . ?
C89 C90 C91 123.7(14) . . ?
C91 C90 H90 118.1 . . ?
C90 C91 C117 121.0(12) . . ?
C92 C91 C90 113.9(13) . . ?
C92 C91 C117 125.0(13) . . ?
C91 C92 H92 117.5 . . ?
C93 C92 C91 124.9(14) . . ?
C93 C92 H92 117.5 . . ?
C92 C93 C94 118.9(14) . . ?
C92 C93 C95 120.2(13) . . ?
C94 C93 C95 120.7(13) . . ?
O9 C94 C89 120.1(13) . . ?
O9 C94 C93 121.4(13) . . ?
C89 C94 C93 118.5(14) . . ?
C93 C95 H95A 109.4 . . ?
C93 C95 H95B 109.4 . . ?
C93 C95 C96 111.2(12) . . ?
H95A C95 H95B 108.0 . . ?
C96 C95 H95A 109.4 . . ?
C96 C95 H95B 109.4 . . ?
C97 C96 C95 118.4(16) . . ?
C101 C96 C95 122.1(15) . . ?
C101 C96 C97 119.4(14) . . ?
C96 C97 H97 118.6 . . ?
C98 C97 C96 122.8(15) . . ?
C98 C97 H97 118.6 . . ?
C97 C98 C99 114.1(16) . . ?
C97 C98 C121 124.8(16) . . ?
C99 C98 C121 121.1(17) . . ?
C98 C99 H99 116.9 . . ?
C98 C99 C100 126.1(15) . . ?
C100 C99 H99 116.9 . . ?
C99 C100 C102 120.3(15) . . ?
C101 C100 C99 118.1(14) . . ?
C101 C100 C102 121.6(14) . . ?
O10 C101 C96 118.5(15) . . ?
O10 C101 C100 122.1(14) . . ?
C100 C101 C96 119.4(15) . . ?
C100 C102 H10A 109.0 . . ?
C100 C102 H10B 109.0 . . ?
C100 C102 C103 112.8(13) . . ?
H10A C102 H10B 107.8 . . ?
C103 C102 H10A 109.0 . . ?
C103 C102 H10B 109.0 . . ?
C104 C103 C102 124.2(15) . . ?
C104 C103 C108 116.1(16) . . ?
C108 C103 C102 119.7(15) . . ?
C103 C104 H104 117.0 . . ?
C105 C104 C103 126.0(17) . . ?
C105 C104 H104 117.0 . . ?
C104 C105 C106 116.8(16) . . ?
C104 C105 C125 123.6(16) . . ?
C106 C105 C125 119.6(16) . . ?
C105 C106 H106 119.4 . . ?
C107 C106 C105 121.1(16) . . ?
C107 C106 H106 119.4 . . ?
C106 C107 C108 121.6(16) . . ?
C106 C107 C109 121.2(15) . . ?
C108 C107 C109 116.9(15) . . ?
O11 C108 C103 120.2(15) . . ?
O11 C108 C107 121.5(16) . . ?
C107 C108 C103 118.3(17) . . ?
C107 C109 H10C 109.7 . . ?
C107 C109 H10D 109.7 . . ?
H10C C109 H10D 108.2 . . ?
C110 C109 C107 109.9(13) . . ?
C110 C109 H10C 109.7 . . ?
C110 C109 H10D 109.7 . . ?
C111 C110 C109 121.6(14) . . ?
C111 C110 C115 117.7(15) . . ?
C115 C110 C109 120.3(14) . . ?
C110 C111 H111 117.2 . . ?
C110 C111 C112 125.6(15) . . ?
C112 C111 H111 117.2 . . ?
C111 C112 C113 114.9(15) . . ?
C111 C112 C129 121.6(15) . . ?
C113 C112 C129 123.5(15) . . ?
C112 C113 H113 117.6 . . ?
C112 C113 C114 124.8(15) . . ?
C114 C113 H113 117.6 . . ?
C113 C114 C115 116.0(15) . . ?
C113 C114 C116 122.3(14) . . ?
C115 C114 C116 120.6(14) . . ?
O12 C115 C110 121.4(13) . . ?
O12 C115 C114 118.1(14) . . ?
C110 C115 C114 120.4(15) . . ?
C89 C116 C116 112.7(15) . 5_656 ?
C89 C116 H116 108.7 . . ?
C114 C116 C89 108.1(13) . . ?
C114 C116 C116 109.9(15) . 5_656 ?
C114 C116 H116 108.7 . . ?
C116 C116 H116 108.7 5_656 . ?
C118 C117 C91 110.4(12) . . ?
C118 C117 C119 107.8(12) . . ?
C119 C117 C91 109.7(12) . . ?
C120 C117 C91 105.7(12) . . ?
C120 C117 C118 110.9(13) . . ?
C120 C117 C119 112.3(12) . . ?
C117 C118 H11A 109.5 . . ?
C117 C118 H11B 109.5 . . ?
C117 C118 H11C 109.5 . . ?
H11A C118 H11B 109.5 . . ?
H11A C118 H11C 109.5 . . ?
H11B C118 H11C 109.5 . . ?
C117 C119 H11D 109.5 . . ?
C117 C119 H11E 109.5 . . ?
C117 C119 H11F 109.5 . . ?
H11D C119 H11E 109.5 . . ?
H11D C119 H11F 109.5 . . ?
H11E C119 H11F 109.5 . . ?
C117 C120 H12A 109.5 . . ?
C117 C120 H12B 109.5 . . ?
C117 C120 H12C 109.5 . . ?
H12A C120 H12B 109.5 . . ?
H12A C120 H12C 109.5 . . ?
H12B C120 H12C 109.5 . . ?
C122 C121 C98 111.5(14) . . ?
C123 C121 C98 109.7(14) . . ?
C123 C121 C122 108.4(14) . . ?
C124 C121 C98 108.5(13) . . ?
C124 C121 C122 108.9(14) . . ?
C124 C121 C123 109.9(13) . . ?
C121 C122 H12D 109.5 . . ?
C121 C122 H12E 109.5 . . ?
C121 C122 H12F 109.5 . . ?
H12D C122 H12E 109.5 . . ?
H12D C122 H12F 109.5 . . ?
H12E C122 H12F 109.5 . . ?
C121 C123 H12G 109.5 . . ?
C121 C123 H12H 109.5 . . ?
C121 C123 H12I 109.5 . . ?
H12G C123 H12H 109.5 . . ?
H12G C123 H12I 109.5 . . ?
H12H C123 H12I 109.5 . . ?
C121 C124 H12J 109.5 . . ?
C121 C124 H12K 109.5 . . ?
C121 C124 H12L 109.5 . . ?
H12J C124 H12K 109.5 . . ?
H12J C124 H12L 109.5 . . ?
H12K C124 H12L 109.5 . . ?
C105 C125 C128 109.4(17) . . ?
C105 C125 C12C 104(3) . . ?
C126 C125 C105 104.9(16) . . ?
C126 C125 C127 111.0(17) . . ?
C126 C125 C128 110.0(16) . . ?
C127 C125 C105 113.1(17) . . ?
C127 C125 C128 108.3(18) . . ?
C12A C125 C105 118(4) . . ?
C12A C125 C12B 112(3) . . ?
C12A C125 C12C 108(3) . . ?
C12B C125 C105 108(3) . . ?
C12B C125 C12C 107(2) . . ?
C112 C129 C130 104.6(17) . . ?
C112 C129 C131 113.1(18) . . ?
C112 C129 C1G 110(3) . . ?
C112 C129 C1I 107(3) . . ?
C131 C129 C130 102.1(17) . . ?
C132 C129 C112 108.5(18) . . ?
C132 C129 C130 117.6(19) . . ?
C132 C129 C131 110.9(18) . . ?
C1G C129 C1I 105(2) . . ?
C1H C129 C112 113(3) . . ?
C1H C129 C1G 113(3) . . ?
C1H C129 C1I 110(2) . . ?
O16 C133 H13A 108.8 . . ?
O16 C133 H13B 108.8 . . ?
O16 C133 C134 113.7(13) . . ?
H13A C133 H13B 107.7 . . ?
C134 C133 H13A 108.8 . . ?
C134 C133 H13B 108.8 . . ?
N1 C134 C133 113.1(14) . . ?
N1 C134 C135 124.6(15) . . ?
C135 C134 C133 122.2(16) . . ?
C134 C135 H135 123.6 . . ?
C136 C135 C134 112.8(15) . . ?
C136 C135 H135 123.6 . . ?
C135 C136 H136 118.5 . . ?
C137 C136 C135 122.9(15) . . ?
C137 C136 H136 118.5 . . ?
C136 C137 H137 121.4 . . ?
C136 C137 C138 117.3(15) . . ?
C138 C137 H137 121.4 . . ?
N1 C138 C137 120.1(15) . . ?
N1 C138 H138 120.0 . . ?
C137 C138 H138 120.0 . . ?
O17 C139 H13C 109.7 . . ?
O17 C139 H13D 109.7 . . ?
O17 C139 C140 109.7(12) . . ?
H13C C139 H13D 108.2 . . ?
C140 C139 H13C 109.7 . . ?
C140 C139 H13D 109.7 . . ?
N2 C140 C139 114.3(13) . . ?
N2 C140 C141 123.5(14) . . ?
C141 C140 C139 121.8(13) . . ?
C140 C141 H141 122.0 . . ?
C142 C141 C140 116.1(15) . . ?
C142 C141 H141 122.0 . . ?
C141 C142 H142 120.9 . . ?
C143 C142 C141 118.2(15) . . ?
C143 C142 H142 120.9 . . ?
C142 C143 H143 120.0 . . ?
C142 C143 C144 119.9(15) . . ?
C144 C143 H143 120.0 . . ?
N2 C144 C143 120.3(16) . . ?
N2 C144 H144 119.9 . . ?
C143 C144 H144 119.9 . . ?
O19 C148 N4 122.1(15) . . ?
O19 C148 H148 118.9 . . ?
N4 C148 H148 118.9 . . ?
N4 C149 H14C 109.5 . . ?
N4 C149 H14D 109.5 . . ?
N4 C149 H14E 109.5 . . ?
H14C C149 H14D 109.5 . . ?
H14C C149 H14E 109.5 . . ?
H14D C149 H14E 109.5 . . ?
N4 C150 H15A 109.5 . . ?
N4 C150 H15B 109.5 . . ?
N4 C150 H15C 109.5 . . ?
H15A C150 H15B 109.5 . . ?
H15A C150 H15C 109.5 . . ?
H15B C150 H15C 109.5 . . ?
O20 C151 N5 120.5(15) . . ?
O20 C151 H151 119.8 . . ?
N5 C151 H151 119.8 . . ?
N5 C152 H15D 109.5 . . ?
N5 C152 H15E 109.5 . . ?
N5 C152 H15F 109.5 . . ?
H15D C152 H15E 109.5 . . ?
H15D C152 H15F 109.5 . . ?
H15E C152 H15F 109.5 . . ?
N5 C153 H15G 109.5 . . ?
N5 C153 H15H 109.5 . . ?
N5 C153 H15I 109.5 . . ?
H15G C153 H15H 109.5 . . ?
H15G C153 H15I 109.5 . . ?
H15H C153 H15I 109.5 . . ?
O21 C154 H15J 109.5 . . ?
O21 C154 H15K 109.5 . . ?
O21 C154 H15L 109.5 . . ?
H15J C154 H15K 109.5 . . ?
H15J C154 H15L 109.5 . . ?
H15K C154 H15L 109.5 . . ?
O22 C155 H15M 109.5 . . ?
O22 C155 H15N 109.5 . . ?
O22 C155 H15O 109.5 . . ?
H15M C155 H15N 109.5 . . ?
H15M C155 H15O 109.5 . . ?
H15N C155 H15O 109.5 . . ?
C37 C38 H38A 109.5 . . ?
C37 C38 H38B 109.5 . . ?
C37 C38 H38C 109.5 . . ?
H38A C38 H38B 109.5 . . ?
H38A C38 H38C 109.5 . . ?
H38B C38 H38C 109.5 . . ?
C37 C39 H39A 109.5 . . ?
C37 C39 H39B 109.5 . . ?
C37 C39 H39C 109.5 . . ?
H39A C39 H39B 109.5 . . ?
H39A C39 H39C 109.5 . . ?
H39B C39 H39C 109.5 . . ?
C37 C40 H40A 109.5 . . ?
C37 C40 H40B 109.5 . . ?
C37 C40 H40C 109.5 . . ?
H40A C40 H40B 109.5 . . ?
H40A C40 H40C 109.5 . . ?
H40B C40 H40C 109.5 . . ?
C77 C78 H78A 109.5 . . ?
C77 C78 H78B 109.5 . . ?
C77 C78 H78C 109.5 . . ?
H78A C78 H78B 109.5 . . ?
H78A C78 H78C 109.5 . . ?
H78B C78 H78C 109.5 . . ?
C77 C79 H79A 109.5 . . ?
C77 C79 H79B 109.5 . . ?
C77 C79 H79C 109.5 . . ?
H79A C79 H79B 109.5 . . ?
H79A C79 H79C 109.5 . . ?
H79B C79 H79C 109.5 . . ?
C77 C80 H80A 109.5 . . ?
C77 C80 H80B 109.5 . . ?
C77 C80 H80C 109.5 . . ?
H80A C80 H80B 109.5 . . ?
H80A C80 H80C 109.5 . . ?
H80B C80 H80C 109.5 . . ?
C81 C82 H82A 109.5 . . ?
C81 C82 H82B 109.5 . . ?
C81 C82 H82C 109.5 . . ?
H82A C82 H82B 109.5 . . ?
H82A C82 H82C 109.5 . . ?
H82B C82 H82C 109.5 . . ?
C81 C83 H83A 109.5 . . ?
C81 C83 H83B 109.5 . . ?
C81 C83 H83C 109.5 . . ?
H83A C83 H83B 109.5 . . ?
H83A C83 H83C 109.5 . . ?
H83B C83 H83C 109.5 . . ?
C81 C84 H84A 109.5 . . ?
C81 C84 H84B 109.5 . . ?
C81 C84 H84C 109.5 . . ?
H84A C84 H84B 109.5 . . ?
H84A C84 H84C 109.5 . . ?
H84B C84 H84C 109.5 . . ?
C125 C126 H12M 109.5 . . ?
C125 C126 H12N 109.5 . . ?
C125 C126 H12O 109.5 . . ?
H12M C126 H12N 109.5 . . ?
H12M C126 H12O 109.5 . . ?
H12N C126 H12O 109.5 . . ?
C125 C127 H12P 109.5 . . ?
C125 C127 H12Q 109.5 . . ?
C125 C127 H12R 109.5 . . ?
H12P C127 H12Q 109.5 . . ?
H12P C127 H12R 109.5 . . ?
H12Q C127 H12R 109.5 . . ?
C125 C128 H12S 109.5 . . ?
C125 C128 H12T 109.5 . . ?
C125 C128 H12U 109.5 . . ?
H12S C128 H12T 109.5 . . ?
H12S C128 H12U 109.5 . . ?
H12T C128 H12U 109.5 . . ?
C129 C130 H13E 109.5 . . ?
C129 C130 H13F 109.5 . . ?
C129 C130 H13G 109.5 . . ?
H13E C130 H13F 109.5 . . ?
H13E C130 H13G 109.5 . . ?
H13F C130 H13G 109.5 . . ?
C129 C131 H13H 109.5 . . ?
C129 C131 H13I 109.5 . . ?
C129 C131 H13J 109.5 . . ?
H13H C131 H13I 109.5 . . ?
H13H C131 H13J 109.5 . . ?
H13I C131 H13J 109.5 . . ?
C129 C132 H13K 109.5 . . ?
C129 C132 H13L 109.5 . . ?
C129 C132 H13M 109.5 . . ?
H13K C132 H13L 109.5 . . ?
H13K C132 H13M 109.5 . . ?
H13L C132 H13M 109.5 . . ?
O18 C145 N3 125.8(17) . . ?
O18 C145 H145 117.1 . . ?
N3 C145 H145 117.1 . . ?
N3 C146 H14F 109.5 . . ?
N3 C146 H14G 109.5 . . ?
N3 C146 H14H 109.5 . . ?
H14F C146 H14G 109.5 . . ?
H14F C146 H14H 109.5 . . ?
H14G C146 H14H 109.5 . . ?
N3 C147 H14I 109.5 . . ?
N3 C147 H14J 109.5 . . ?
N3 C147 H14K 109.5 . . ?
H14I C147 H14J 109.5 . . ?
H14I C147 H14K 109.5 . . ?
H14J C147 H14K 109.5 . . ?
O18 C1A N3 123(2) . . ?
O18 C1A H1A 118.7 . . ?
N3 C1A H1A 118.7 . . ?
N3 C1B H1BA 109.5 . . ?
N3 C1B H1BB 109.5 . . ?
N3 C1B H1BC 109.5 . . ?
H1BA C1B H1BB 109.5 . . ?
H1BA C1B H1BC 109.5 . . ?
H1BB C1B H1BC 109.5 . . ?
N3 C1C H1CA 109.5 . . ?
N3 C1C H1CB 109.5 . . ?
N3 C1C H1CC 109.5 . . ?
H1CA C1C H1CB 109.5 . . ?
H1CA C1C H1CC 109.5 . . ?
H1CB C1C H1CC 109.5 . . ?
C129 C1G H1GA 109.5 . . ?
C129 C1G H1GB 109.5 . . ?
C129 C1G H1GC 109.5 . . ?
H1GA C1G H1GB 109.5 . . ?
H1GA C1G H1GC 109.5 . . ?
H1GB C1G H1GC 109.5 . . ?
C129 C1H H1HA 109.5 . . ?
C129 C1H H1HB 109.5 . . ?
C129 C1H H1HC 109.5 . . ?
H1HA C1H H1HB 109.5 . . ?
H1HA C1H H1HC 109.5 . . ?
H1HB C1H H1HC 109.5 . . ?
C129 C1I H1IA 109.5 . . ?
C129 C1I H1IB 109.5 . . ?
C129 C1I H1IC 109.5 . . ?
H1IA C1I H1IB 109.5 . . ?
H1IA C1I H1IC 109.5 . . ?
H1IB C1I H1IC 109.5 . . ?
C125 C12A H12V 109.5 . . ?
C125 C12A H12W 109.5 . . ?
C125 C12A H12X 109.5 . . ?
H12V C12A H12W 109.5 . . ?
H12V C12A H12X 109.5 . . ?
H12W C12A H12X 109.5 . . ?
C125 C12B H12Y 109.5 . . ?
C125 C12B H 109.5 . . ?
C125 C12B HA 109.5 . . ?
H12Y C12B H 109.5 . . ?
H12Y C12B HA 109.5 . . ?
H C12B HA 109.5 . . ?
C125 C12C H12Z 109.5 . . ?
C125 C12C HB 109.5 . . ?
C125 C12C HC 109.5 . . ?
H12Z C12C HB 109.5 . . ?
H12Z C12C HC 109.5 . . ?
HB C12C HC 109.5 . . ?
C37 C38A H38D 109.5 . . ?
C37 C38A H38E 109.5 . . ?
C37 C38A H38F 109.5 . . ?
H38D C38A H38E 109.5 . . ?
H38D C38A H38F 109.5 . . ?
H38E C38A H38F 109.5 . . ?
C37 C39A H39D 109.5 . . ?
C37 C39A H39E 109.5 . . ?
C37 C39A H39F 109.5 . . ?
H39D C39A H39E 109.5 . . ?
H39D C39A H39F 109.5 . . ?
H39E C39A H39F 109.5 . . ?
C37 C40A H40D 109.5 . . ?
C37 C40A H40E 109.5 . . ?
C37 C40A H40F 109.5 . . ?
H40D C40A H40E 109.5 . . ?
H40D C40A H40F 109.5 . . ?
H40E C40A H40F 109.5 . . ?
C77 C78A H78D 109.5 . . ?
C77 C78A H78E 109.5 . . ?
C77 C78A H78F 109.5 . . ?
H78D C78A H78E 109.5 . . ?
H78D C78A H78F 109.5 . . ?
H78E C78A H78F 109.5 . . ?
C77 C79A H79D 109.5 . . ?
C77 C79A H79E 109.5 . . ?
C77 C79A H79F 109.5 . . ?
H79D C79A H79E 109.5 . . ?
H79D C79A H79F 109.5 . . ?
H79E C79A H79F 109.5 . . ?
C77 C80A H80D 109.5 . . ?
C77 C80A H80E 109.5 . . ?
C77 C80A H80F 109.5 . . ?
H80D C80A H80E 109.5 . . ?
H80D C80A H80F 109.5 . . ?
H80E C80A H80F 109.5 . . ?
C81 C82A H82D 109.5 . . ?
C81 C82A H82E 109.5 . . ?
C81 C82A H82F 109.5 . . ?
H82D C82A H82E 109.5 . . ?
H82D C82A H82F 109.5 . . ?
H82E C82A H82F 109.5 . . ?
C81 C83A H83D 109.5 . . ?
C81 C83A H83E 109.5 . . ?
C81 C83A H83F 109.5 . . ?
H83D C83A H83E 109.5 . . ?
H83D C83A H83F 109.5 . . ?
H83E C83A H83F 109.5 . . ?
C81 C84A H84D 109.5 . . ?
C81 C84A H84E 109.5 . . ?
C81 C84A H84F 109.5 . . ?
H84D C84A H84E 109.5 . . ?
H84D C84A H84F 109.5 . . ?
H84E C84A H84F 109.5 . . ?
C04R N01E C05B 117.8(16) . . ?
C050 N01E C04R 118.1(17) . . ?
C050 N01E C05B 123.6(17) . . ?
N01E C04R H04D 109.5 . . ?
N01E C04R H04E 109.5 . . ?
N01E C04R H04F 109.5 . . ?
H04D C04R H04E 109.5 . . ?
H04D C04R H04F 109.5 . . ?
H04E C04R H04F 109.5 . . ?
N01E C05B H05D 109.5 . . ?
N01E C05B H05E 109.5 . . ?
N01E C05B H05F 109.5 . . ?
H05D C05B H05E 109.5 . . ?
H05D C05B H05F 109.5 . . ?
H05E C05B H05F 109.5 . . ?
O044 C050 N01E 118(2) . . ?
O044 C050 H050 121.2 . . ?
N01E C050 H050 121.2 . . ?

loop_
_geom_bond_atom_site_label_1
_geom_bond_atom_site_label_2
_geom_bond_distance
_geom_bond_site_symmetry_2
_geom_bond_publ_flag
Mn1 O1 1.922(9) . ?
Mn1 O2 1.889(10) . ?
Mn1 O3 1.918(10) . ?
Mn1 O4 1.914(10) . ?
Mn1 O13 2.083(8) . ?
Mn2 O5 1.941(9) . ?
Mn2 O6 1.923(9) . ?
Mn2 O7 1.937(9) . ?
Mn2 O8 1.945(9) . ?
Mn2 O14 2.195(9) . ?
Mn2 O18 2.234(11) . ?
Mn3 O9 1.893(9) . ?
Mn3 O10 1.957(9) . ?
Mn3 O11 1.976(9) . ?
Mn3 O12 1.918(9) . ?
Mn3 O15 2.111(9) . ?
Mn4 O8 2.129(10) . ?
Mn4 O13 2.190(9) . ?
Mn4 O16 2.140(9) . ?
Mn4 O19 2.194(10) . ?
Mn4 O21 2.205(10) . ?
Mn5 O4 2.518(9) . ?
Mn5 O5 2.114(9) . ?
Mn5 O13 2.167(10) . ?
Mn5 O17 2.149(9) . ?
Mn5 O20 2.178(12) . ?
Mn5 O22 2.226(10) . ?
Mn6 O7 2.297(9) . ?
Mn6 O11 2.194(9) . ?
Mn6 O14 1.877(9) . ?
Mn6 O15 1.898(9) . ?
Mn6 O16 1.952(10) . ?
Mn6 N1 2.040(12) . ?
Mn7 O6 2.272(10) . ?
Mn7 O10 2.168(9) . ?
Mn7 O14 1.878(9) . ?
Mn7 O15 1.898(9) . ?
Mn7 O17 1.911(9) . ?
Mn7 N2 2.011(14) . ?
O1 C6 1.382(16) . ?
O01O C04Y 1.189(14) . ?
O2 C13 1.359(17) . ?
O3 C20 1.379(17) . ?
O4 C27 1.386(17) . ?
O5 C51 1.401(16) . ?
O6 C58 1.359(17) . ?
O7 C65 1.352(17) . ?
O8 C72 1.373(16) . ?
O9 C94 1.330(16) . ?
O10 C101 1.351(17) . ?
O11 C108 1.347(18) . ?
O12 C115 1.383(17) . ?
O16 C133 1.327(13) . ?
O17 C139 1.313(13) . ?
O18 C145 1.204(14) . ?
O18 C1A 1.191(19) . ?
O19 C148 1.207(13) . ?
O20 C151 1.214(17) . ?
O21 C154 1.425(13) . ?
O22 C155 1.423(13) . ?
N1 C134 1.359(14) . ?
N1 C138 1.351(14) . ?
N01H C04U 1.450(15) . ?
N01H C04Y 1.391(15) . ?
N01H C055 1.470(15) . ?
N2 C140 1.367(14) . ?
N2 C144 1.354(14) . ?
N3 C145 1.389(15) . ?
N3 C146 1.460(14) . ?
N3 C147 1.475(14) . ?
N3 C1A 1.440(18) . ?
N3 C1B 1.462(18) . ?
N3 C1C 1.480(18) . ?
N4 C148 1.382(14) . ?
N4 C149 1.474(13) . ?
N4 C150 1.450(13) . ?
N5 C151 1.402(12) . ?
N5 C152 1.451(11) . ?
N5 C153 1.455(12) . ?
C1 C2 1.386(19) . ?
C1 C6 1.406(14) . ?
C1 C28 1.495(19) . ?
C2 H2 0.9300 . ?
C2 C3 1.396(14) . ?
C3 C4 1.372(19) . ?
C3 C29 1.60(2) . ?
C4 H4 0.9300 . ?
C4 C5 1.413(14) . ?
C04U H04A 0.9600 . ?
C04U H04B 0.9600 . ?
C04U H04C 0.9600 . ?
C04Y H04Y 0.9300 . ?
C5 C6 1.361(19) . ?
C5 C7 1.505(19) . ?
C7 H7A 0.9700 . ?
C7 H7B 0.9700 . ?
C7 C8 1.57(2) . ?
C8 C9 1.405(19) . ?
C8 C13 1.405(15) . ?
C9 H9 0.9300 . ?
C9 C10 1.414(15) . ?
C10 C11 1.36(2) . ?
C10 C33 1.57(2) . ?
C11 H11 0.9300 . ?
C11 C12 1.401(15) . ?
C12 C13 1.40(2) . ?
C12 C14 1.46(2) . ?
C14 H14A 0.9700 . ?
C14 H14B 0.9700 . ?
C14 C15 1.54(2) . ?
C15 C16 1.394(19) . ?
C15 C20 1.388(15) . ?
C16 H16 0.9300 . ?
C16 C17 1.385(15) . ?
C17 C18 1.38(2) . ?
C17 C37 1.60(2) . ?
C18 H18 0.9300 . ?
C18 C19 1.394(14) . ?
C19 C20 1.39(2) . ?
C19 C21 1.44(2) . ?
C21 H21A 0.9700 . ?
C21 H21B 0.9700 . ?
C21 C22 1.50(2) . ?
C22 C23 1.396(15) . ?
C22 C27 1.44(2) . ?
C23 H23 0.9300 . ?
C23 C24 1.351(19) . ?
C24 C25 1.407(15) . ?
C24 C41 1.56(2) . ?
C25 H25 0.9300 . ?
C25 C26 1.415(19) . ?
C26 C27 1.403(15) . ?
C26 C28 1.523(19) . ?
C28 H28 0.9800 . ?
C28 C45 1.548(18) . ?
C29 C30 1.538(15) . ?
C29 C31 1.547(15) . ?
C29 C32 1.568(15) . ?
C30 H30A 0.9600 . ?
C30 H30B 0.9600 . ?
C30 H30C 0.9600 . ?
C31 H31A 0.9600 . ?
C31 H31B 0.9600 . ?
C31 H31C 0.9600 . ?
C32 H32A 0.9600 . ?
C32 H32B 0.9600 . ?
C32 H32C 0.9600 . ?
C33 C34 1.517(15) . ?
C33 C35 1.571(15) . ?
C33 C36 1.541(15) . ?
C34 H34A 0.9600 . ?
C34 H34B 0.9600 . ?
C34 H34C 0.9600 . ?
C35 H35A 0.9600 . ?
C35 H35B 0.9600 . ?
C35 H35C 0.9600 . ?
C36 H36A 0.9600 . ?
C36 H36B 0.9600 . ?
C36 H36C 0.9600 . ?
C37 C38 1.560(16) . ?
C37 C39 1.542(16) . ?
C37 C40 1.536(16) . ?
C37 C38A 1.54(2) . ?
C37 C39A 1.55(2) . ?
C37 C40A 1.55(2) . ?
C41 C42 1.534(15) . ?
C41 C43 1.568(15) . ?
C41 C44 1.542(15) . ?
C42 H42A 0.9600 . ?
C42 H42B 0.9600 . ?
C42 H42C 0.9600 . ?
C43 H43A 0.9600 . ?
C43 H43B 0.9600 . ?
C43 H43C 0.9600 . ?
C44 H44A 0.9600 . ?
C44 H44B 0.9600 . ?
C44 H44C 0.9600 . ?
C45 H45 0.9800 . ?
C45 C46 1.513(19) . ?
C45 C71 1.55(2) . ?
C46 C47 1.363(19) . ?
C46 C51 1.44(2) . ?
C47 H47 0.9300 . ?
C47 C48 1.360(19) . ?
C48 C49 1.43(2) . ?
C48 C73 1.50(2) . ?
C49 H49 0.9300 . ?
C49 C50 1.379(19) . ?
C50 C51 1.385(19) . ?
C50 C52 1.56(2) . ?
C52 H52A 0.9700 . ?
C52 H52B 0.9700 . ?
C52 C53 1.56(2) . ?
C53 C54 1.37(2) . ?
C53 C58 1.38(2) . ?
C54 H54 0.9300 . ?
C54 C55 1.43(2) . ?
C055 H05A 0.9600 . ?
C055 H05B 0.9600 . ?
C055 H05C 0.9600 . ?
C55 C56 1.38(2) . ?
C55 C77 1.52(2) . ?
C56 H56 0.9300 . ?
C56 C57 1.38(2) . ?
C57 C58 1.47(2) . ?
C57 C59 1.52(2) . ?
C59 H59A 0.9700 . ?
C59 H59B 0.9700 . ?
C59 C60 1.54(2) . ?
C60 C61 1.37(2) . ?
C60 C65 1.42(2) . ?
C61 H61 0.9300 . ?
C61 C62 1.38(2) . ?
C62 C63 1.42(2) . ?
C62 C81 1.54(2) . ?
C63 H63 0.9300 . ?
C63 C64 1.42(2) . ?
C64 C65 1.39(2) . ?
C64 C66 1.53(2) . ?
C66 H66A 0.9700 . ?
C66 H66B 0.9700 . ?
C66 C67 1.541(19) . ?
C67 C68 1.39(2) . ?
C67 C72 1.408(19) . ?
C68 H68 0.9300 . ?
C68 C69 1.40(2) . ?
C69 C70 1.35(2) . ?
C69 C85 1.57(2) . ?
C70 H70 0.9300 . ?
C70 C71 1.355(19) . ?
C71 C72 1.394(19) . ?
C73 C74 1.531(15) . ?
C73 C75 1.526(15) . ?
C73 C76 1.539(14) . ?
C74 H74A 0.9600 . ?
C74 H74B 0.9600 . ?
C74 H74C 0.9600 . ?
C75 H75A 0.9600 . ?
C75 H75B 0.9600 . ?
C75 H75C 0.9600 . ?
C76 H76A 0.9600 . ?
C76 H76B 0.9600 . ?
C76 H76C 0.9600 . ?
C77 C78 1.571(18) . ?
C77 C79 1.497(17) . ?
C77 C80 1.557(17) . ?
C77 C78A 1.57(2) . ?
C77 C79A 1.55(2) . ?
C77 C80A 1.53(2) . ?
C81 C82 1.521(16) . ?
C81 C83 1.548(16) . ?
C81 C84 1.537(16) . ?
C81 C82A 1.54(2) . ?
C81 C83A 1.55(2) . ?
C81 C84A 1.54(2) . ?
C85 C86 1.512(15) . ?
C85 C87 1.584(15) . ?
C85 C88 1.517(15) . ?
C86 H86A 0.9600 . ?
C86 H86B 0.9600 . ?
C86 H86C 0.9600 . ?
C87 H87A 0.9600 . ?
C87 H87B 0.9600 . ?
C87 H87C 0.9600 . ?
C88 H88A 0.9600 . ?
C88 H88B 0.9600 . ?
C88 H88C 0.9600 . ?
C89 C90 1.374(19) . ?
C89 C94 1.402(19) . ?
C89 C116 1.53(2) . ?
C90 H90 0.9300 . ?
C90 C91 1.416(19) . ?
C91 C92 1.406(19) . ?
C91 C117 1.56(2) . ?
C92 H92 0.9300 . ?
C92 C93 1.364(19) . ?
C93 C94 1.42(2) . ?
C93 C95 1.494(19) . ?
C95 H95A 0.9700 . ?
C95 H95B 0.9700 . ?
C95 C96 1.55(2) . ?
C96 C97 1.43(2) . ?
C96 C101 1.39(2) . ?
C97 H97 0.9300 . ?
C97 C98 1.36(2) . ?
C98 C99 1.39(2) . ?
C98 C121 1.54(2) . ?
C99 H99 0.9300 . ?
C99 C100 1.39(2) . ?
C100 C101 1.37(2) . ?
C100 C102 1.50(2) . ?
C102 H10A 0.9700 . ?
C102 H10B 0.9700 . ?
C102 C103 1.50(2) . ?
C103 C104 1.41(2) . ?
C103 C108 1.46(2) . ?
C104 H104 0.9300 . ?
C104 C105 1.38(2) . ?
C105 C106 1.40(2) . ?
C105 C125 1.55(2) . ?
C106 H106 0.9300 . ?
C106 C107 1.40(2) . ?
C107 C108 1.42(2) . ?
C107 C109 1.53(2) . ?
C109 H10C 0.9700 . ?
C109 H10D 0.9700 . ?
C109 C110 1.53(2) . ?
C110 C111 1.37(2) . ?
C110 C115 1.40(2) . ?
C111 H111 0.9300 . ?
C111 C112 1.38(2) . ?
C112 C113 1.39(2) . ?
C112 C129 1.54(2) . ?
C113 H113 0.9300 . ?
C113 C114 1.40(2) . ?
C114 C115 1.43(2) . ?
C114 C116 1.52(2) . ?
C116 C116 1.53(3) 5_656 ?
C116 H116 0.9800 . ?
C117 C118 1.536(15) . ?
C117 C119 1.550(15) . ?
C117 C120 1.525(15) . ?
C118 H11A 0.9600 . ?
C118 H11B 0.9600 . ?
C118 H11C 0.9600 . ?
C119 H11D 0.9600 . ?
C119 H11E 0.9600 . ?
C119 H11F 0.9600 . ?
C120 H12A 0.9600 . ?
C120 H12B 0.9600 . ?
C120 H12C 0.9600 . ?
C121 C122 1.538(15) . ?
C121 C123 1.529(15) . ?
C121 C124 1.515(15) . ?
C122 H12D 0.9600 . ?
C122 H12E 0.9600 . ?
C122 H12F 0.9600 . ?
C123 H12G 0.9600 . ?
C123 H12H 0.9600 . ?
C123 H12I 0.9600 . ?
C124 H12J 0.9600 . ?
C124 H12K 0.9600 . ?
C124 H12L 0.9600 . ?
C125 C126 1.527(17) . ?
C125 C127 1.538(17) . ?
C125 C128 1.554(17) . ?
C125 C12A 1.54(2) . ?
C125 C12B 1.55(2) . ?
C125 C12C 1.56(2) . ?
C129 C130 1.559(17) . ?
C129 C131 1.549(17) . ?
C129 C132 1.473(17) . ?
C129 C1G 1.552(19) . ?
C129 C1H 1.521(19) . ?
C129 C1I 1.569(19) . ?
C133 H13A 0.9700 . ?
C133 H13B 0.9700 . ?
C133 C134 1.506(15) . ?
C134 C135 1.461(15) . ?
C135 H135 0.9300 . ?
C135 C136 1.452(16) . ?
C136 H136 0.9300 . ?
C136 C137 1.449(16) . ?
C137 H137 0.9300 . ?
C137 C138 1.457(15) . ?
C138 H138 0.9300 . ?
C139 H13C 0.9700 . ?
C139 H13D 0.9700 . ?
C139 C140 1.524(15) . ?
C140 C141 1.480(15) . ?
C141 H141 0.9300 . ?
C141 C142 1.476(15) . ?
C142 H142 0.9300 . ?
C142 C143 1.456(15) . ?
C143 H143 0.9300 . ?
C143 C144 1.474(15) . ?
C144 H144 0.9300 . ?
C148 H148 0.9300 . ?
C149 H14C 0.9600 . ?
C149 H14D 0.9600 . ?
C149 H14E 0.9600 . ?
C150 H15A 0.9600 . ?
C150 H15B 0.9600 . ?
C150 H15C 0.9600 . ?
C151 H151 0.9300 . ?
C152 H15D 0.9600 . ?
C152 H15E 0.9600 . ?
C152 H15F 0.9600 . ?
C153 H15G 0.9600 . ?
C153 H15H 0.9600 . ?
C153 H15I 0.9600 . ?
C154 H15J 0.9600 . ?
C154 H15K 0.9600 . ?
C154 H15L 0.9600 . ?
C155 H15M 0.9600 . ?
C155 H15N 0.9600 . ?
C155 H15O 0.9600 . ?
C38 H38A 0.9600 . ?
C38 H38B 0.9600 . ?
C38 H38C 0.9600 . ?
C39 H39A 0.9600 . ?
C39 H39B 0.9600 . ?
C39 H39C 0.9600 . ?
C40 H40A 0.9600 . ?
C40 H40B 0.9600 . ?
C40 H40C 0.9600 . ?
C78 H78A 0.9600 . ?
C78 H78B 0.9600 . ?
C78 H78C 0.9600 . ?
C79 H79A 0.9600 . ?
C79 H79B 0.9600 . ?
C79 H79C 0.9600 . ?
C80 H80A 0.9600 . ?
C80 H80B 0.9600 . ?
C80 H80C 0.9600 . ?
C82 H82A 0.9600 . ?
C82 H82B 0.9600 . ?
C82 H82C 0.9600 . ?
C83 H83A 0.9600 . ?
C83 H83B 0.9600 . ?
C83 H83C 0.9600 . ?
C84 H84A 0.9600 . ?
C84 H84B 0.9600 . ?
C84 H84C 0.9600 . ?
C126 H12M 0.9600 . ?
C126 H12N 0.9600 . ?
C126 H12O 0.9600 . ?
C127 H12P 0.9600 . ?
C127 H12Q 0.9600 . ?
C127 H12R 0.9600 . ?
C128 H12S 0.9600 . ?
C128 H12T 0.9600 . ?
C128 H12U 0.9600 . ?
C130 H13E 0.9600 . ?
C130 H13F 0.9600 . ?
C130 H13G 0.9600 . ?
C131 H13H 0.9600 . ?
C131 H13I 0.9600 . ?
C131 H13J 0.9600 . ?
C132 H13K 0.9600 . ?
C132 H13L 0.9600 . ?
C132 H13M 0.9600 . ?
C145 H145 0.9300 . ?
C146 H14F 0.9600 . ?
C146 H14G 0.9600 . ?
C146 H14H 0.9600 . ?
C147 H14I 0.9600 . ?
C147 H14J 0.9600 . ?
C147 H14K 0.9600 . ?
C1A H1A 0.9300 . ?
C1B H1BA 0.9600 . ?
C1B H1BB 0.9600 . ?
C1B H1BC 0.9600 . ?
C1C H1CA 0.9600 . ?
C1C H1CB 0.9600 . ?
C1C H1CC 0.9600 . ?
C1G H1GA 0.9600 . ?
C1G H1GB 0.9600 . ?
C1G H1GC 0.9600 . ?
C1H H1HA 0.9600 . ?
C1H H1HB 0.9600 . ?
C1H H1HC 0.9600 . ?
C1I H1IA 0.9600 . ?
C1I H1IB 0.9600 . ?
C1I H1IC 0.9600 . ?
C12A H12V 0.9600 . ?
C12A H12W 0.9600 . ?
C12A H12X 0.9600 . ?
C12B H12Y 0.9600 . ?
C12B H 0.9600 . ?
C12B HA 0.9600 . ?
C12C H12Z 0.9600 . ?
C12C HB 0.9600 . ?
C12C HC 0.9600 . ?
C38A H38D 0.9600 . ?
C38A H38E 0.9600 . ?
C38A H38F 0.9600 . ?
C39A H39D 0.9600 . ?
C39A H39E 0.9600 . ?
C39A H39F 0.9600 . ?
C40A H40D 0.9600 . ?
C40A H40E 0.9600 . ?
C40A H40F 0.9600 . ?
C78A H78D 0.9600 . ?
C78A H78E 0.9600 . ?
C78A H78F 0.9600 . ?
C79A H79D 0.9600 . ?
C79A H79E 0.9600 . ?
C79A H79F 0.9600 . ?
C80A H80D 0.9600 . ?
C80A H80E 0.9600 . ?
C80A H80F 0.9600 . ?
C82A H82D 0.9600 . ?
C82A H82E 0.9600 . ?
C82A H82F 0.9600 . ?
C83A H83D 0.9600 . ?
C83A H83E 0.9600 . ?
C83A H83F 0.9600 . ?
C84A H84D 0.9600 . ?
C84A H84E 0.9600 . ?
C84A H84F 0.9600 . ?
O044 C050 1.208(16) . ?
N01E C04R 1.454(16) . ?
N01E C05B 1.460(16) . ?
N01E C050 1.433(16) . ?
C04R H04D 0.9600 . ?
C04R H04E 0.9600 . ?
C04R H04F 0.9600 . ?
C05B H05D 0.9600 . ?
C05B H05E 0.9600 . ?
C05B H05F 0.9600 . ?
C050 H050 0.9300 . ?

loop_
_geom_torsion_atom_site_label_1
_geom_torsion_atom_site_label_2
_geom_torsion_atom_site_label_3
_geom_torsion_atom_site_label_4
_geom_torsion
_geom_torsion_site_symmetry_1
_geom_torsion_site_symmetry_2
_geom_torsion_site_symmetry_3
_geom_torsion_site_symmetry_4
_geom_torsion_publ_flag
Mn1 O1 C6 C1 -91.5(14) . . . . ?
Mn1 O1 C6 C5 90.1(14) . . . . ?
Mn1 O2 C13 C8 -89.5(16) . . . . ?
Mn1 O2 C13 C12 89.9(16) . . . . ?
Mn1 O3 C20 C15 -93.2(15) . . . . ?
Mn1 O3 C20 C19 89.2(16) . . . . ?
Mn1 O4 C27 C22 -88.8(14) . . . . ?
Mn1 O4 C27 C26 88.8(15) . . . . ?
Mn2 O5 C51 C46 -90.0(13) . . . . ?
Mn2 O5 C51 C50 88.2(14) . . . . ?
Mn2 O6 C58 C53 -90.2(16) . . . . ?
Mn2 O6 C58 C57 92.3(14) . . . . ?
Mn2 O7 C65 C60 -85.9(15) . . . . ?
Mn2 O7 C65 C64 87.2(16) . . . . ?
Mn2 O8 C72 C67 -90.0(13) . . . . ?
Mn2 O8 C72 C71 88.4(14) . . . . ?
Mn2 O18 C145 N3 173.4(11) . . . . ?
Mn2 O18 C1A N3 -171.0(19) . . . . ?
Mn3 O9 C94 C89 -89.8(14) . . . . ?
Mn3 O9 C94 C93 92.1(15) . . . . ?
Mn3 O10 C101 C96 -90.3(15) . . . . ?
Mn3 O10 C101 C100 89.0(16) . . . . ?
Mn3 O11 C108 C103 -89.2(16) . . . . ?
Mn3 O11 C108 C107 90.1(16) . . . . ?
Mn3 O12 C115 C110 -91.6(15) . . . . ?
Mn3 O12 C115 C114 91.5(14) . . . . ?
Mn4 O8 C72 C67 91.0(13) . . . . ?
Mn4 O8 C72 C71 -90.6(15) . . . . ?
Mn4 O16 C133 C134 -146.3(11) . . . . ?
Mn4 O19 C148 N4 170.4(10) . . . . ?
Mn5 O4 C27 C22 76.3(17) . . . . ?
Mn5 O4 C27 C26 -106.1(15) . . . . ?
Mn5 O5 C51 C46 92.9(14) . . . . ?
Mn5 O5 C51 C50 -88.9(14) . . . . ?
Mn5 O17 C139 C140 144.7(11) . . . . ?
Mn5 O20 C151 N5 178.4(11) . . . . ?
Mn6 O7 C65 C60 86(2) . . . . ?
Mn6 O7 C65 C64 -101.1(18) . . . . ?
Mn6 O11 C108 C103 76.2(18) . . . . ?
Mn6 O11 C108 C107 -104.5(16) . . . . ?
Mn6 O16 C133 C134 20.3(17) . . . . ?
Mn6 N1 C134 C133 8.7(18) . . . . ?
Mn6 N1 C134 C135 -173.5(13) . . . . ?
Mn6 N1 C138 C137 173.3(11) . . . . ?
Mn7 O6 C58 C53 88(2) . . . . ?
Mn7 O6 C58 C57 -89.5(18) . . . . ?
Mn7 O10 C101 C96 102.7(15) . . . . ?
Mn7 O10 C101 C100 -78.0(19) . . . . ?
Mn7 O17 C139 C140 -26.8(16) . . . . ?
Mn7 N2 C140 C139 -10.0(19) . . . . ?
Mn7 N2 C140 C141 162.8(15) . . . . ?
Mn7 N2 C144 C143 -158.1(13) . . . . ?
O1 Mn1 O2 C13 89.9(11) . . . . ?
O3 Mn1 O2 C13 -87.1(11) . . . . ?
O6 Mn7 O14 Mn2 2.8(3) . . . . ?
O6 Mn7 O14 Mn6 -99.0(4) . . . . ?
O6 Mn7 O15 Mn3 -171.7(4) . . . . ?
O6 Mn7 O15 Mn6 85.9(4) . . . . ?
O7 Mn6 O14 Mn2 -0.8(3) . . . . ?
O7 Mn6 O14 Mn7 100.5(4) . . . . ?
O7 Mn6 O15 Mn3 173.0(3) . . . . ?
O7 Mn6 O15 Mn7 -85.8(4) . . . . ?
O10 Mn3 O9 C94 -85.7(10) . . . . ?
O10 Mn7 O14 Mn2 176.9(3) . . . . ?
O10 Mn7 O14 Mn6 75.1(4) . . . . ?
O10 Mn7 O15 Mn3 4.6(4) . . . . ?
O10 Mn7 O15 Mn6 -97.8(4) . . . . ?
O11 Mn6 O14 Mn2 -175.6(3) . . . . ?
O11 Mn6 O14 Mn7 -74.3(4) . . . . ?
O11 Mn6 O15 Mn3 -1.0(4) . . . . ?
O11 Mn6 O15 Mn7 100.2(4) . . . . ?
O12 Mn3 O9 C94 89.3(10) . . . . ?
O13 Mn1 O2 C13 175.6(11) . . . . ?
O14 Mn6 O15 Mn3 -106.3(4) . . . . ?
O14 Mn6 O15 Mn7 -5.1(4) . . . . ?
O14 Mn7 O15 Mn3 107.6(4) . . . . ?
O14 Mn7 O15 Mn6 5.1(4) . . . . ?
O15 Mn3 O9 C94 -166.5(10) . . . . ?
O15 Mn6 O14 Mn2 -96.2(4) . . . . ?
O15 Mn6 O14 Mn7 5.2(4) . . . . ?
O15 Mn7 O14 Mn2 96.6(4) . . . . ?
O15 Mn7 O14 Mn6 -5.2(4) . . . . ?
O16 Mn6 O14 Mn2 90.6(4) . . . . ?
O16 Mn6 O14 Mn7 -168.1(4) . . . . ?
O16 C133 C134 N1 -19(2) . . . . ?
O16 C133 C134 C135 163.1(15) . . . . ?
O17 Mn7 O14 Mn2 -89.6(4) . . . . ?
O17 Mn7 O14 Mn6 168.6(4) . . . . ?
O17 C139 C140 N2 24(2) . . . . ?
O17 C139 C140 C141 -149.3(16) . . . . ?
N1 Mn6 O14 Mn2 28.8(18) . . . . ?
N1 Mn6 O14 Mn7 130.1(16) . . . . ?
N1 Mn6 O15 Mn3 88.5(5) . . . . ?
N1 Mn6 O15 Mn7 -170.3(4) . . . . ?
N1 C134 C135 C136 3(3) . . . . ?
N2 Mn7 O14 Mn2 -18.9(16) . . . . ?
N2 Mn7 O14 Mn6 -120.7(14) . . . . ?
N2 Mn7 O15 Mn3 -89.2(6) . . . . ?
N2 Mn7 O15 Mn6 168.4(5) . . . . ?
N2 C140 C141 C142 3(3) . . . . ?
C1 C2 C3 C4 2(2) . . . . ?
C1 C2 C3 C29 178.7(13) . . . . ?
C1 C28 C45 C46 -177.1(13) . . . . ?
C1 C28 C45 C71 -51.3(17) . . . . ?
C2 C1 C6 O1 -176.0(12) . . . . ?
C2 C1 C6 C5 2(2) . . . . ?
C2 C1 C28 C26 -93.6(16) . . . . ?
C2 C1 C28 C45 132.5(14) . . . . ?
C2 C3 C4 C5 -2(2) . . . . ?
C2 C3 C29 C30 179.9(15) . . . . ?
C2 C3 C29 C31 58.0(18) . . . . ?
C2 C3 C29 C32 -60.8(18) . . . . ?
C3 C4 C5 C6 2(2) . . . . ?
C3 C4 C5 C7 -179.9(13) . . . . ?
C4 C3 C29 C30 -3(2) . . . . ?
C4 C3 C29 C31 -125.2(16) . . . . ?
C4 C3 C29 C32 116.0(16) . . . . ?
C4 C5 C6 O1 175.8(12) . . . . ?
C4 C5 C6 C1 -3(2) . . . . ?
C4 C5 C7 C8 93.5(16) . . . . ?
C04U N01H C04Y O01O 178(2) . . . . ?
C5 C7 C8 C9 -91.2(16) . . . . ?
C5 C7 C8 C13 85.0(17) . . . . ?
C6 C1 C2 C3 -2(2) . . . . ?
C6 C1 C28 C26 85.0(17) . . . . ?
C6 C1 C28 C45 -49(2) . . . . ?
C6 C5 C7 C8 -88.9(17) . . . . ?
C7 C5 C6 O1 -2(2) . . . . ?
C7 C5 C6 C1 179.9(13) . . . . ?
C7 C8 C9 C10 174.4(13) . . . . ?
C7 C8 C13 O2 5(2) . . . . ?
C7 C8 C13 C12 -174.8(14) . . . . ?
C8 C9 C10 C11 2(2) . . . . ?
C8 C9 C10 C33 -178.8(14) . . . . ?
C9 C8 C13 O2 -179.3(13) . . . . ?
C9 C8 C13 C12 1(2) . . . . ?
C9 C10 C11 C12 -1(2) . . . . ?
C9 C10 C33 C34 -119.4(16) . . . . ?
C9 C10 C33 C35 122.6(17) . . . . ?
C9 C10 C33 C36 2(2) . . . . ?
C10 C11 C12 C13 0(2) . . . . ?
C10 C11 C12 C14 -178.3(15) . . . . ?
C11 C10 C33 C34 60.2(19) . . . . ?
C11 C10 C33 C35 -57.8(19) . . . . ?
C11 C10 C33 C36 -178.1(14) . . . . ?
C11 C12 C13 O2 -179.6(13) . . . . ?
C11 C12 C13 C8 0(2) . . . . ?
C11 C12 C14 C15 87.7(17) . . . . ?
C12 C14 C15 C16 -86.9(17) . . . . ?
C12 C14 C15 C20 86.2(17) . . . . ?
C13 C8 C9 C10 -2(2) . . . . ?
C13 C12 C14 C15 -90.3(18) . . . . ?
C14 C12 C13 O2 -2(2) . . . . ?
C14 C12 C13 C8 177.8(15) . . . . ?
C14 C15 C16 C17 173.5(14) . . . . ?
C14 C15 C20 O3 6(2) . . . . ?
C14 C15 C20 C19 -176.0(14) . . . . ?
C15 C16 C17 C18 2(2) . . . . ?
C15 C16 C17 C37 177.6(14) . . . . ?
C16 C15 C20 O3 179.4(13) . . . . ?
C16 C15 C20 C19 -3(2) . . . . ?
C16 C17 C18 C19 -2(2) . . . . ?
C16 C17 C37 C38 -126.3(17) . . . . ?
C16 C17 C37 C39 116.3(18) . . . . ?
C16 C17 C37 C40 -3(2) . . . . ?
C16 C17 C37 C38A -147(8) . . . . ?
C16 C17 C37 C39A 95(7) . . . . ?
C16 C17 C37 C40A -16(7) . . . . ?
C17 C18 C19 C20 0(2) . . . . ?
C17 C18 C19 C21 -175.1(14) . . . . ?
C18 C17 C37 C38 49(2) . . . . ?
C18 C17 C37 C39 -68.3(19) . . . . ?
C18 C17 C37 C40 172.3(15) . . . . ?
C18 C17 C37 C38A 28(8) . . . . ?
C18 C17 C37 C39A -90(7) . . . . ?
C18 C17 C37 C40A 159(7) . . . . ?
C18 C19 C20 O3 -179.5(13) . . . . ?
C18 C19 C20 C15 3(2) . . . . ?
C18 C19 C21 C22 85.6(17) . . . . ?
C19 C21 C22 C23 -87.7(18) . . . . ?
C19 C21 C22 C27 92.3(17) . . . . ?
C20 C15 C16 C17 0(2) . . . . ?
C20 C19 C21 C22 -88.9(18) . . . . ?
C21 C19 C20 O3 -5(2) . . . . ?
C21 C19 C20 C15 177.7(14) . . . . ?
C21 C22 C23 C24 174.7(14) . . . . ?
C21 C22 C27 O4 2(2) . . . . ?
C21 C22 C27 C26 -175.9(14) . . . . ?
C22 C23 C24 C25 4(2) . . . . ?
C22 C23 C24 C41 179.9(14) . . . . ?
C23 C22 C27 O4 -178.3(12) . . . . ?
C23 C22 C27 C26 4(2) . . . . ?
C23 C24 C25 C26 -2(2) . . . . ?
C23 C24 C41 C42 174.6(15) . . . . ?
C23 C24 C41 C43 53(2) . . . . ?
C23 C24 C41 C44 -65.5(18) . . . . ?
C24 C25 C26 C27 1(2) . . . . ?
C24 C25 C26 C28 -176.5(13) . . . . ?
C25 C24 C41 C42 -10(2) . . . . ?
C25 C24 C41 C43 -131.6(16) . . . . ?
C25 C24 C41 C44 110.1(16) . . . . ?
C25 C26 C27 O4 -179.6(12) . . . . ?
C25 C26 C27 C22 -2(2) . . . . ?
C25 C26 C28 C1 90.0(15) . . . . ?
C25 C26 C28 C45 -135.5(14) . . . . ?
C26 C28 C45 C46 52.1(17) . . . . ?
C26 C28 C45 C71 178.0(12) . . . . ?
C27 C22 C23 C24 -5(2) . . . . ?
C27 C26 C28 C1 -87.0(17) . . . . ?
C27 C26 C28 C45 48(2) . . . . ?
C28 C1 C2 C3 176.8(13) . . . . ?
C28 C1 C6 O1 5(2) . . . . ?
C28 C1 C6 C5 -176.3(14) . . . . ?
C28 C26 C27 O4 -3(2) . . . . ?
C28 C26 C27 C22 175.0(13) . . . . ?
C28 C45 C46 C47 44(2) . . . . ?
C28 C45 C46 C51 -136.0(13) . . . . ?
C28 C45 C71 C70 -41.9(19) . . . . ?
C28 C45 C71 C72 137.9(13) . . . . ?
C29 C3 C4 C5 -178.8(13) . . . . ?
C33 C10 C11 C12 179.9(14) . . . . ?
C37 C17 C18 C19 -177.8(14) . . . . ?
C41 C24 C25 C26 -177.6(13) . . . . ?
C45 C46 C47 C48 178.2(13) . . . . ?
C45 C46 C51 O5 1.0(19) . . . . ?
C45 C46 C51 C50 -177.1(13) . . . . ?
C45 C71 C72 O8 -2.8(19) . . . . ?
C45 C71 C72 C67 175.6(12) . . . . ?
C46 C45 C71 C70 85.7(17) . . . . ?
C46 C45 C71 C72 -94.4(15) . . . . ?
C46 C47 C48 C49 -1(2) . . . . ?
C46 C47 C48 C73 179.5(13) . . . . ?
C47 C46 C51 O5 -179.3(12) . . . . ?
C47 C46 C51 C50 3(2) . . . . ?
C47 C48 C49 C50 3(2) . . . . ?
C47 C48 C73 C74 176.7(14) . . . . ?
C47 C48 C73 C75 53.7(17) . . . . ?
C47 C48 C73 C76 -62.9(18) . . . . ?
C48 C49 C50 C51 -2(2) . . . . ?
C48 C49 C50 C52 177.8(13) . . . . ?
C49 C48 C73 C74 -2.7(19) . . . . ?
C49 C48 C73 C75 -125.8(14) . . . . ?
C49 C48 C73 C76 117.6(14) . . . . ?
C49 C50 C51 O5 -179.2(12) . . . . ?
C49 C50 C51 C46 -1(2) . . . . ?
C49 C50 C52 C53 84.9(17) . . . . ?
C50 C52 C53 C54 -94.3(17) . . . . ?
C50 C52 C53 C58 87.0(17) . . . . ?
C51 C46 C47 C48 -1(2) . . . . ?
C51 C50 C52 C53 -95.7(16) . . . . ?
C52 C50 C51 O5 1(2) . . . . ?
C52 C50 C51 C46 179.6(12) . . . . ?
C52 C53 C54 C55 178.7(14) . . . . ?
C52 C53 C58 O6 6(2) . . . . ?
C52 C53 C58 C57 -177.0(13) . . . . ?
C53 C54 C55 C56 0(2) . . . . ?
C53 C54 C55 C77 179.9(16) . . . . ?
C54 C53 C58 O6 -173.0(14) . . . . ?
C54 C53 C58 C57 4(2) . . . . ?
C54 C55 C56 C57 0(2) . . . . ?
C54 C55 C77 C78 134.9(19) . . . . ?
C54 C55 C77 C79 12(3) . . . . ?
C54 C55 C77 C80 -114.1(19) . . . . ?
C54 C55 C77 C78A 73(4) . . . . ?
C54 C55 C77 C79A -41(4) . . . . ?
C54 C55 C77 C80A -167(4) . . . . ?
C055 N01H C04Y O01O 16(3) . . . . ?
C55 C56 C57 C58 1(2) . . . . ?
C55 C56 C57 C59 -177.2(15) . . . . ?
C56 C55 C77 C78 -46(2) . . . . ?
C56 C55 C77 C79 -168(2) . . . . ?
C56 C55 C77 C80 65(2) . . . . ?
C56 C55 C77 C78A -107(4) . . . . ?
C56 C55 C77 C79A 139(4) . . . . ?
C56 C55 C77 C80A 12(5) . . . . ?
C56 C57 C58 O6 173.9(13) . . . . ?
C56 C57 C58 C53 -4(2) . . . . ?
C56 C57 C59 C60 92.5(17) . . . . ?
C57 C59 C60 C61 -82.1(18) . . . . ?
C57 C59 C60 C65 95.9(17) . . . . ?
C58 C53 C54 C55 -3(2) . . . . ?
C58 C57 C59 C60 -85.9(18) . . . . ?
C59 C57 C58 O6 -8(2) . . . . ?
C59 C57 C58 C53 174.9(15) . . . . ?
C59 C60 C61 C62 177.1(14) . . . . ?
C59 C60 C65 O7 -3(2) . . . . ?
C59 C60 C65 C64 -176.3(14) . . . . ?
C60 C61 C62 C63 0(2) . . . . ?
C60 C61 C62 C81 -176.6(16) . . . . ?
C61 C60 C65 O7 175.0(13) . . . . ?
C61 C60 C65 C64 2(2) . . . . ?
C61 C62 C63 C64 -1(2) . . . . ?
C61 C62 C81 C82 -162.5(17) . . . . ?
C61 C62 C81 C83 78(2) . . . . ?
C61 C62 C81 C84 -44(2) . . . . ?
C61 C62 C81 C82A 128(5) . . . . ?
C61 C62 C81 C83A 6(5) . . . . ?
C61 C62 C81 C84A -111(5) . . . . ?
C62 C63 C64 C65 2(2) . . . . ?
C62 C63 C64 C66 -175.5(13) . . . . ?
C63 C62 C81 C82 21(2) . . . . ?
C63 C62 C81 C83 -98.9(18) . . . . ?
C63 C62 C81 C84 139.1(16) . . . . ?
C63 C62 C81 C82A -49(5) . . . . ?
C63 C62 C81 C83A -171(4) . . . . ?
C63 C62 C81 C84A 72(5) . . . . ?
C63 C64 C65 O7 -175.3(13) . . . . ?
C63 C64 C65 C60 -2(2) . . . . ?
C63 C64 C66 C67 82.4(18) . . . . ?
C64 C66 C67 C68 -87.0(16) . . . . ?
C64 C66 C67 C72 88.5(17) . . . . ?
C65 C60 C61 C62 -1(2) . . . . ?
C65 C64 C66 C67 -94.7(18) . . . . ?
C66 C64 C65 O7 2(2) . . . . ?
C66 C64 C65 C60 174.9(14) . . . . ?
C66 C67 C68 C69 176.1(14) . . . . ?
C66 C67 C72 O8 5.4(19) . . . . ?
C66 C67 C72 C71 -173.0(12) . . . . ?
C67 C68 C69 C70 -2(2) . . . . ?
C67 C68 C69 C85 -179.9(14) . . . . ?
C68 C67 C72 O8 -178.9(12) . . . . ?
C68 C67 C72 C71 3(2) . . . . ?
C68 C69 C70 C71 0(2) . . . . ?
C68 C69 C85 C86 158.9(15) . . . . ?
C68 C69 C85 C87 36(2) . . . . ?
C68 C69 C85 C88 -81.7(18) . . . . ?
C69 C70 C71 C45 -176.9(14) . . . . ?
C69 C70 C71 C72 3(2) . . . . ?
C70 C69 C85 C86 -19(2) . . . . ?
C70 C69 C85 C87 -142.0(16) . . . . ?
C70 C69 C85 C88 100.2(18) . . . . ?
C70 C71 C72 O8 177.1(13) . . . . ?
C70 C71 C72 C67 -5(2) . . . . ?
C71 C45 C46 C47 -82.2(17) . . . . ?
C71 C45 C46 C51 97.5(16) . . . . ?
C72 C67 C68 C69 0(2) . . . . ?
C73 C48 C49 C50 -177.9(13) . . . . ?
C77 C55 C56 C57 -179.3(16) . . . . ?
C81 C62 C63 C64 176.5(15) . . . . ?
C85 C69 C70 C71 178.0(14) . . . . ?
C89 C90 C91 C92 -2(2) . . . . ?
C89 C90 C91 C117 174.8(14) . . . . ?
C90 C89 C94 O9 -176.4(13) . . . . ?
C90 C89 C94 C93 2(2) . . . . ?
C90 C89 C116 C114 -87.3(16) . . . . ?
C90 C89 C116 C116 34(2) . . . 5_656 ?
C90 C91 C92 C93 4(2) . . . . ?
C90 C91 C117 C118 147.8(14) . . . . ?
C90 C91 C117 C119 29.1(19) . . . . ?
C90 C91 C117 C120 -92.2(16) . . . . ?
C91 C92 C93 C94 -3(2) . . . . ?
C91 C92 C93 C95 -179.8(14) . . . . ?
C92 C91 C117 C118 -36(2) . . . . ?
C92 C91 C117 C119 -154.2(14) . . . . ?
C92 C91 C117 C120 84.5(17) . . . . ?
C92 C93 C94 O9 178.0(13) . . . . ?
C92 C93 C94 C89 0(2) . . . . ?
C92 C93 C95 C96 88.4(17) . . . . ?
C93 C95 C96 C97 -87.0(16) . . . . ?
C93 C95 C96 C101 89.3(17) . . . . ?
C94 C89 C90 C91 -1(2) . . . . ?
C94 C89 C116 C114 91.9(16) . . . . ?
C94 C89 C116 C116 -146.4(16) . . . 5_656 ?
C94 C93 C95 C96 -88.3(17) . . . . ?
C95 C93 C94 O9 -5(2) . . . . ?
C95 C93 C94 C89 176.7(13) . . . . ?
C95 C96 C97 C98 176.2(14) . . . . ?
C95 C96 C101 O10 3(2) . . . . ?
C95 C96 C101 C100 -176.4(13) . . . . ?
C96 C97 C98 C99 1(2) . . . . ?
C96 C97 C98 C121 178.5(14) . . . . ?
C97 C96 C101 O10 179.2(13) . . . . ?
C97 C96 C101 C100 0(2) . . . . ?
C97 C98 C99 C100 -1(2) . . . . ?
C97 C98 C121 C122 141.9(17) . . . . ?
C97 C98 C121 C123 22(2) . . . . ?
C97 C98 C121 C124 -98.1(19) . . . . ?
C98 C99 C100 C101 1(2) . . . . ?
C98 C99 C100 C102 -178.2(15) . . . . ?
C99 C98 C121 C122 -40(2) . . . . ?
C99 C98 C121 C123 -160.4(15) . . . . ?
C99 C98 C121 C124 79.6(19) . . . . ?
C99 C100 C101 O10 -179.4(13) . . . . ?
C99 C100 C101 C96 0(2) . . . . ?
C99 C100 C102 C103 86.0(17) . . . . ?
C100 C102 C103 C104 -90.4(18) . . . . ?
C100 C102 C103 C108 89.3(17) . . . . ?
C101 C96 C97 C98 0(2) . . . . ?
C101 C100 C102 C103 -92.8(18) . . . . ?
C102 C100 C101 O10 -1(2) . . . . ?
C102 C100 C101 C96 178.8(13) . . . . ?
C102 C103 C104 C105 179.0(15) . . . . ?
C102 C103 C108 O11 2(2) . . . . ?
C102 C103 C108 C107 -177.2(14) . . . . ?
C103 C104 C105 C106 -1(2) . . . . ?
C103 C104 C105 C125 178.7(15) . . . . ?
C104 C103 C108 O11 -178.2(13) . . . . ?
C104 C103 C108 C107 3(2) . . . . ?
C104 C105 C106 C107 0(2) . . . . ?
C104 C105 C125 C126 -104(2) . . . . ?
C104 C105 C125 C127 134.8(19) . . . . ?
C104 C105 C125 C128 14(2) . . . . ?
C104 C105 C125 C12A -14(4) . . . . ?
C104 C105 C125 C12B -142(3) . . . . ?
C104 C105 C125 C12C 106(3) . . . . ?
C105 C106 C107 C108 2(2) . . . . ?
C105 C106 C107 C109 -172.9(14) . . . . ?
C106 C105 C125 C126 75(2) . . . . ?
C106 C105 C125 C127 -46(2) . . . . ?
C106 C105 C125 C128 -166.8(17) . . . . ?
C106 C105 C125 C12A 165(3) . . . . ?
C106 C105 C125 C12B 38(3) . . . . ?
C106 C105 C125 C12C -75(3) . . . . ?
C106 C107 C108 O11 177.6(13) . . . . ?
C106 C107 C108 C103 -3(2) . . . . ?
C106 C107 C109 C110 88.9(17) . . . . ?
C107 C109 C110 C111 -74.6(19) . . . . ?
C107 C109 C110 C115 99.0(18) . . . . ?
C108 C103 C104 C105 -1(2) . . . . ?
C108 C107 C109 C110 -86.0(17) . . . . ?
C109 C107 C108 O11 -8(2) . . . . ?
C109 C107 C108 C103 171.8(13) . . . . ?
C109 C110 C111 C112 174.7(15) . . . . ?
C109 C110 C115 O12 2(2) . . . . ?
C109 C110 C115 C114 178.5(14) . . . . ?
C110 C111 C112 C113 4(2) . . . . ?
C110 C111 C112 C129 -177.2(16) . . . . ?
C111 C110 C115 O12 175.6(13) . . . . ?
C111 C110 C115 C114 -8(2) . . . . ?
C111 C112 C113 C114 -3(2) . . . . ?
C111 C112 C129 C130 117.8(19) . . . . ?
C111 C112 C129 C131 8(2) . . . . ?
C111 C112 C129 C132 -116(2) . . . . ?
C111 C112 C129 C1G -175(3) . . . . ?
C111 C112 C129 C1H 58(3) . . . . ?
C111 C112 C129 C1I -63(3) . . . . ?
C112 C113 C114 C115 -3(2) . . . . ?
C112 C113 C114 C116 -170.7(15) . . . . ?
C113 C112 C129 C130 -64(2) . . . . ?
C113 C112 C129 C131 -174.1(19) . . . . ?
C113 C112 C129 C132 62(2) . . . . ?
C113 C112 C129 C1G 3(3) . . . . ?
C113 C112 C129 C1H -124(3) . . . . ?
C113 C112 C129 C1I 116(3) . . . . ?
C113 C114 C115 O12 -174.7(13) . . . . ?
C113 C114 C115 C110 8(2) . . . . ?
C113 C114 C116 C89 72.2(18) . . . . ?
C113 C114 C116 C116 -51(2) . . . 5_656 ?
C115 C110 C111 C112 1(2) . . . . ?
C115 C114 C116 C89 -95.2(17) . . . . ?
C115 C114 C116 C116 141.4(17) . . . 5_656 ?
C116 C89 C90 C91 178.7(14) . . . . ?
C116 C89 C94 O9 4(2) . . . . ?
C116 C89 C94 C93 -177.5(13) . . . . ?
C116 C114 C115 O12 -7(2) . . . . ?
C116 C114 C115 C110 176.5(14) . . . . ?
C117 C91 C92 C93 -172.8(14) . . . . ?
C121 C98 C99 C100 -178.8(15) . . . . ?
C125 C105 C106 C107 -179.3(14) . . . . ?
C129 C112 C113 C114 178.3(16) . . . . ?
C133 C134 C135 C136 -179.7(16) . . . . ?
C134 N1 C138 C137 6(2) . . . . ?
C134 C135 C136 C137 -2(3) . . . . ?
C135 C136 C137 C138 3(3) . . . . ?
C136 C137 C138 N1 -5(2) . . . . ?
C138 N1 C134 C133 177.2(14) . . . . ?
C138 N1 C134 C135 -5(3) . . . . ?
C139 C140 C141 C142 174.8(16) . . . . ?
C140 N2 C144 C143 10(3) . . . . ?
C140 C141 C142 C143 -2(3) . . . . ?
C141 C142 C143 C144 5(3) . . . . ?
C142 C143 C144 N2 -9(3) . . . . ?
C144 N2 C140 C139 -179.5(16) . . . . ?
C144 N2 C140 C141 -7(3) . . . . ?
C149 N4 C148 O19 -2(2) . . . . ?
C150 N4 C148 O19 -177.3(14) . . . . ?
C152 N5 C151 O20 -176.8(16) . . . . ?
C153 N5 C151 O20 -12(3) . . . . ?
C146 N3 C145 O18 -5(3) . . . . ?
C147 N3 C145 O18 -176.1(18) . . . . ?
C1B N3 C1A O18 -2(7) . . . . ?
C1C N3 C1A O18 -169(5) . . . . ?
C04R N01E C050 O044 -178(2) . . . . ?
C05B N01E C050 O044 11(4) . . . . ?

loop_
_smtbx_masks_void_nr
_smtbx_masks_void_average_x
_smtbx_masks_void_average_y
_smtbx_masks_void_average_z
_smtbx_masks_void_volume
_smtbx_masks_void_count_electrons
_smtbx_masks_void_content
1 0.429 0.750 0.679 2263.3 910.2 '4 C12H28N4O4'
2 0.013 0.304 0.598 19.4 0.0 ?
3 -0.013 0.304 0.902 19.4 0.0 ?
4 0.000 0.320 0.750 19.1 3.3 ?
5 0.013 0.696 0.098 19.4 0.0 ?
6 0.000 0.680 0.250 19.1 3.3 ?
7 -0.013 0.696 0.402 19.4 0.0 ?
8 0.442 0.250 0.192 2263.3 910.2 '4 C12H28N4O4'
9 0.054 0.091 0.976 13.7 0.5 ?
10 0.054 0.909 0.476 13.7 0.5 ?
11 0.213 0.375 0.742 6.9 0.0 ?
12 0.213 0.625 0.242 6.9 0.0 ?
13 0.288 0.125 0.258 6.9 0.0 ?
14 0.288 0.875 0.758 6.9 0.0 ?
15 0.446 0.409 0.024 13.7 0.3 ?
16 0.446 0.591 0.524 13.7 0.3 ?
17 0.487 0.196 0.402 19.4 0.0 ?
18 0.487 0.804 0.902 19.4 0.0 ?
19 0.500 0.180 0.250 19.1 3.3 ?
20 0.500 0.820 0.750 19.1 3.3 ?
21 0.513 0.196 0.098 19.4 0.0 ?
22 0.513 0.804 0.598 19.4 0.0 ?
23 0.554 0.409 0.476 13.7 0.5 ?
24 0.554 0.591 0.976 13.7 0.5 ?
25 0.713 0.125 0.242 6.9 0.0 ?
26 0.713 0.875 0.742 6.9 0.0 ?
27 0.788 0.375 0.758 6.9 0.0 ?
28 0.788 0.625 0.258 6.9 0.0 ?
29 0.946 0.091 0.524 13.7 0.3 ?
30 0.946 0.909 0.024 13.7 0.3 ?
